data_7105310
loop_
_publ_author_name
'Arman, Hadi D'
'Gieseking, Rebecca L'
'Hanks, Timothy W'
'Pennington, William T'

_publ_section_title
;
 Complementary halogen and hydrogen bonding: sulfur...iodine
 interactions and thioamide ribbons.
;
_journal_issue 11
_journal_name_full 'Chemical communications (Cambridge, England)'
_journal_page_first 1854
_journal_page_last 1856
_journal_paper_doi 10.1039/b925710a
_journal_volume 46
_journal_year 2010
_chemical_formula_sum 'C7 H4 F4 I2 N2 S'
_chemical_formula_weight 477.98
_chemical_name_common 'thiourea-1,4-diiodo-2,3,5,6-tetrafluorobenzene (1/1)'
_chemical_name_systematic
;
?
;
_space_group_IT_number 14
_symmetry_cell_setting monoclinic
_symmetry_space_group_name_Hall '-P 2yn'
_symmetry_space_group_name_H-M 'P 1 21/n 1'
_atom_sites_solution_hydrogens geom
_atom_sites_solution_primary direct
_atom_sites_solution_secondary difmap
_audit_creation_method SHELXL-97
_cell_angle_alpha 90.00
_cell_angle_beta 91.057(6)
_cell_angle_gamma 90.00
_cell_formula_units_Z 8
_cell_length_a 11.6519(18)
_cell_length_b 8.6561(14)
_cell_length_c 23.639(4)
_cell_measurement_reflns_used 15113
_cell_measurement_temperature 163.1500
_cell_measurement_theta_max 26.3714
_cell_measurement_theta_min 2.5051
_cell_volume 2383.8(7)
_computing_cell_refinement 'CrystalClear (Rigaku Corp., 2001)'
_computing_data_collection 'CrystalClear, V. 1.3 sp1 (Rigaku Corp., 2001)'
_computing_data_reduction 'CrystalClear (Rigaku Corp., 2001)'
_computing_molecular_graphics 'SHELXTL,VERSION 6.10'
_computing_publication_material 'SHELXTL,VERSION 6.10'
_computing_structure_refinement 'SHELXTL,VERSION 6.10'
_computing_structure_solution 'SHELXTL,VERSION 6.10 Sheldrick (2000)'
_diffrn_ambient_temperature 163.1500
_diffrn_detector_area_resol_mean 14.6199
_diffrn_measured_fraction_theta_full 0.996
_diffrn_measured_fraction_theta_max 0.996
_diffrn_measurement_details
;
scan:
Number of images: 360
Slice: -90.0000 - 90.0000
Image width: 0.5000
Exp time: 25.0000
Rotation axis: Omega
Omega: 0.0000
Chi: 45.0000
Phi: 0.0000
XTD: 27.8225
2theta: -0.0826
scan:
Number of images: 120
Slice: -30.0000 - 30.0000
Image width: 0.5000
Exp time: 25.0000
Rotation axis: Omega
Omega: 0.0000
Chi: 45.0000
Phi: 90.0000
XTD: 27.8225
2theta: -0.0826

;
_diffrn_measurement_device
;
Mercury CCD (2x2 bin mode)
;
_diffrn_measurement_device_details
;
AFC8: Eulerian 3-circle
;
_diffrn_measurement_method dtprofit.ref
_diffrn_radiation_detector CCD
_diffrn_radiation_monochromator 'Graphite Monochromator'
_diffrn_radiation_source 'Sealed Tube'
_diffrn_radiation_type 'Mo K\a'
_diffrn_radiation_wavelength 0.7107
_diffrn_reflns_av_R_equivalents 0.0563
_diffrn_reflns_av_sigmaI/netI 0.0438
_diffrn_reflns_limit_h_max 14
_diffrn_reflns_limit_h_min -14
_diffrn_reflns_limit_k_max 10
_diffrn_reflns_limit_k_min -10
_diffrn_reflns_limit_l_max 29
_diffrn_reflns_limit_l_min -29
_diffrn_reflns_number 20285
_diffrn_reflns_reduction_process 'Lp corrections applied'
_diffrn_reflns_theta_full 26.37
_diffrn_reflns_theta_max 26.37
_diffrn_reflns_theta_min 2.51
_diffrn_source_current 40.0000
_diffrn_source_power 2.0000
_diffrn_source_voltage 50.0000
_diffrn_standards_decay_% NA
_diffrn_standards_interval_count NA
_diffrn_standards_interval_time NA
_diffrn_standards_number NA
_exptl_absorpt_coefficient_mu 5.477
_exptl_absorpt_correction_T_max 1.0000
_exptl_absorpt_correction_T_min 0.6279
_exptl_absorpt_correction_type multi-scan
_exptl_crystal_colour colorless
_exptl_crystal_density_diffrn 2.664
_exptl_crystal_density_method 'not measured'
_exptl_crystal_description parallelepiped
_exptl_crystal_F_000 1744
_exptl_crystal_size_max .3
_exptl_crystal_size_mid .2
_exptl_crystal_size_min .2
_refine_diff_density_max 2.789
_refine_diff_density_min -1.230
_refine_diff_density_rms 0.199
_refine_ls_extinction_method none
_refine_ls_goodness_of_fit_ref 1.189
_refine_ls_hydrogen_treatment calc
_refine_ls_matrix_type full
_refine_ls_number_parameters 289
_refine_ls_number_reflns 4863
_refine_ls_number_restraints 0
_refine_ls_restrained_S_all 1.189
_refine_ls_R_factor_all 0.0645
_refine_ls_R_factor_gt 0.0505
_refine_ls_shift/su_max 0.001
_refine_ls_shift/su_mean 0.000
_refine_ls_structure_factor_coef Fsqd
_refine_ls_weighting_details 'calc w=1/[\s^2^(Fo^2^)+(0.0021P)^2^+23.8126P] where P=(Fo^2^+2Fc^2^)/3'
_refine_ls_weighting_scheme calc
_refine_ls_wR_factor_gt 0.0934
_refine_ls_wR_factor_ref 0.0979
_reflns_number_gt 4098
_reflns_number_total 4863
_reflns_threshold_expression >2sigma(I)
_cod_data_source_file b925710a.txt
_cod_data_source_block cd1963a
_cod_depositor_comments
;
The following automatic conversions were performed:
'_symmetry_cell_setting' value 'Monoclinic' changed to 'monoclinic'
according to '/home/saulius/struct/CIF-dictionaries/cif_core.dic'
dictionary named 'cif_core.dic' version 2.4.1 from
2010-06-29.

'_exptl_absorpt_correction_type' value 'Multi-scan' changed
to 'multi-scan' according to
'/home/saulius/struct/CIF-dictionaries/cif_core.dic' dictionary named
'cif_core.dic' version 2.4.1 from 2010-06-29.

Automatic conversion script
Id: cif_fix_enum 1527 2010-12-29 10:47:43Z saulius 
;
_cod_original_sg_symbol_H-M P2(1)/n
_cod_database_code 7105310

loop_
_symmetry_equiv_pos_as_xyz
'x, y, z'
'-x+1/2, y+1/2, -z+1/2'
'-x, -y, -z'
'x-1/2, -y-1/2, z-1/2'

loop_
_atom_site_label
_atom_site_type_symbol
_atom_site_fract_x
_atom_site_fract_y
_atom_site_fract_z
_atom_site_U_iso_or_equiv
_atom_site_adp_type
_atom_site_occupancy
_atom_site_symmetry_multiplicity
_atom_site_calc_flag
_atom_site_refinement_flags
_atom_site_disorder_assembly
_atom_site_disorder_group
I1 I 0.34584(4) 0.62227(6) 0.37944(2) 0.02660(13) Uani 1 1 d . . .
I2 I 0.08474(5) 0.60603(6) 0.13764(2) 0.03551(15) Uani 1 1 d . . .
I3 I 0.89987(5) 0.65088(6) 0.35860(2) 0.03025(14) Uani 1 1 d . . .
I4 I 1.15354(4) 0.86623(6) 0.617176(19) 0.02514(12) Uani 1 1 d . . .
S1 S 0.20706(16) 0.7329(2) 0.26097(8) 0.0231(4) Uani 1 1 d . . .
S2 S 0.78730(16) 0.5449(2) 0.23613(8) 0.0240(4) Uani 1 1 d . . .
F1 F 0.3069(4) 0.6711(6) 0.5117(2) 0.0328(10) Uani 1 1 d . . .
F2 F 0.4154(4) 0.5649(6) 0.6031(2) 0.0357(11) Uani 1 1 d . . .
F3 F 0.1614(4) 0.7220(5) 0.0160(2) 0.0347(11) Uani 1 1 d . . .
F4 F 0.1006(4) 0.6404(6) -0.0889(2) 0.0391(12) Uani 1 1 d . . .
F5 F 1.1054(4) 0.8828(6) 0.39150(19) 0.0351(11) Uani 1 1 d . . .
F6 F 1.1985(4) 0.9643(6) 0.4898(2) 0.0353(11) Uani 1 1 d . . .
F7 F 0.9286(4) 0.6585(6) 0.5863(2) 0.0364(11) Uani 1 1 d . . .
F8 F 0.8379(4) 0.5700(6) 0.4874(2) 0.0356(11) Uani 1 1 d . . .
N1 N 0.3851(6) 0.8628(7) 0.2122(3) 0.0289(14) Uani 1 1 d . . .
H1A H 0.4477 0.8619 0.1934 0.035 Uiso 1 1 calc R . .
H1B H 0.3568 0.9491 0.2234 0.035 Uiso 1 1 calc R . .
N2 N 0.3775(6) 0.6010(8) 0.2063(3) 0.0299(14) Uani 1 1 d . . .
H2A H 0.4401 0.6023 0.1876 0.036 Uiso 1 1 calc R . .
H2B H 0.3444 0.5145 0.2135 0.036 Uiso 1 1 calc R . .
N3 N 0.6107(6) 0.6769(7) 0.2863(3) 0.0291(14) Uani 1 1 d . . .
H3A H 0.5441 0.6777 0.3014 0.035 Uiso 1 1 calc R . .
H3B H 0.6479 0.7619 0.2822 0.035 Uiso 1 1 calc R . .
N4 N 0.5997(6) 0.4166(8) 0.2754(3) 0.0297(15) Uani 1 1 d . . .
H4A H 0.5330 0.4169 0.2905 0.036 Uiso 1 1 calc R . .
H4B H 0.6293 0.3310 0.2643 0.036 Uiso 1 1 calc R . .
C1 C 0.4411(6) 0.5531(9) 0.4509(3) 0.0238(15) Uani 1 1 d . . .
C2 C 0.4015(6) 0.5857(9) 0.5050(3) 0.0236(15) Uani 1 1 d . . .
C3 C 0.4596(7) 0.5327(9) 0.5527(3) 0.0277(17) Uani 1 1 d . . .
C4 C 0.0319(7) 0.5422(9) 0.0554(3) 0.0280(17) Uani 1 1 d . . .
C5 C 0.0810(6) 0.6108(9) 0.0087(4) 0.0271(16) Uani 1 1 d . . .
C6 C 0.0507(7) 0.5695(9) -0.0459(4) 0.0272(16) Uani 1 1 d . . .
C7 C 0.9701(7) 0.7212(8) 0.4366(3) 0.0240(16) Uani 1 1 d . . .
C8 C 1.0618(6) 0.8230(9) 0.4390(3) 0.0241(15) Uani 1 1 d . . .
C9 C 1.1095(6) 0.8650(8) 0.4898(3) 0.0219(14) Uani 1 1 d . . .
C10 C 1.0684(6) 0.8110(8) 0.5409(3) 0.0204(15) Uani 1 1 d . . .
C11 C 0.9745(6) 0.7140(8) 0.5387(3) 0.0214(15) Uani 1 1 d . . .
C12 C 0.9275(6) 0.6682(9) 0.4874(3) 0.0230(15) Uani 1 1 d . . .
C13 C 0.3323(7) 0.7310(8) 0.2239(3) 0.0228(15) Uani 1 1 d . . .
C14 C 0.6557(7) 0.5457(9) 0.2694(3) 0.0230(15) Uani 1 1 d . . .

loop_
_atom_site_aniso_label
_atom_site_aniso_U_11
_atom_site_aniso_U_22
_atom_site_aniso_U_33
_atom_site_aniso_U_23
_atom_site_aniso_U_13
_atom_site_aniso_U_12
I1 0.0249(2) 0.0297(3) 0.0250(2) 0.00298(19) -0.00288(19) -0.0012(2)
I2 0.0400(3) 0.0313(3) 0.0348(3) -0.0059(2) -0.0102(2) 0.0111(2)
I3 0.0342(3) 0.0296(3) 0.0265(2) -0.0061(2) -0.0113(2) 0.0071(2)
I4 0.0244(2) 0.0300(3) 0.0208(2) -0.00555(19) -0.00313(19) 0.00342(19)
S1 0.0259(9) 0.0184(8) 0.0251(9) -0.0010(7) 0.0049(8) 0.0001(7)
S2 0.0252(9) 0.0237(9) 0.0232(9) -0.0021(7) -0.0009(8) -0.0004(7)
F1 0.029(2) 0.035(3) 0.035(2) -0.002(2) 0.002(2) 0.006(2)
F2 0.037(3) 0.043(3) 0.027(2) -0.004(2) 0.006(2) 0.007(2)
F3 0.024(2) 0.023(2) 0.057(3) -0.004(2) -0.005(2) -0.0040(18)
F4 0.038(3) 0.035(3) 0.045(3) 0.008(2) 0.001(2) 0.004(2)
F5 0.035(3) 0.047(3) 0.024(2) 0.014(2) -0.0004(19) -0.008(2)
F6 0.028(3) 0.037(3) 0.041(3) 0.006(2) -0.004(2) -0.014(2)
F7 0.037(3) 0.045(3) 0.028(2) 0.007(2) 0.002(2) -0.008(2)
F8 0.029(3) 0.034(3) 0.043(3) 0.004(2) -0.006(2) -0.013(2)
N1 0.037(4) 0.020(3) 0.030(3) -0.002(3) 0.013(3) -0.005(3)
N2 0.029(3) 0.024(3) 0.037(4) -0.006(3) 0.009(3) -0.003(3)
N3 0.031(4) 0.023(3) 0.034(4) -0.003(3) 0.009(3) -0.003(3)
N4 0.033(4) 0.024(3) 0.032(4) -0.001(3) 0.007(3) -0.005(3)
C1 0.021(4) 0.023(4) 0.026(4) 0.002(3) -0.002(3) -0.007(3)
C2 0.015(3) 0.021(3) 0.035(4) 0.004(3) 0.002(3) -0.002(3)
C3 0.037(5) 0.025(4) 0.021(4) 0.003(3) 0.000(3) -0.004(3)
C4 0.025(4) 0.026(4) 0.033(4) 0.003(3) -0.011(3) 0.009(3)
C5 0.019(3) 0.020(3) 0.042(4) -0.008(3) -0.004(3) 0.006(3)
C6 0.023(4) 0.024(4) 0.034(4) 0.002(3) 0.003(3) 0.006(3)
C7 0.025(4) 0.021(3) 0.026(4) -0.007(3) -0.009(3) 0.009(3)
C8 0.022(4) 0.023(4) 0.027(4) 0.002(3) -0.001(3) 0.005(3)
C9 0.019(3) 0.020(3) 0.027(4) 0.002(3) -0.005(3) -0.001(3)
C10 0.024(4) 0.022(3) 0.015(3) -0.005(3) -0.010(3) 0.002(3)
C11 0.021(4) 0.022(3) 0.021(3) 0.005(3) 0.001(3) 0.005(3)
C12 0.015(3) 0.025(4) 0.029(4) -0.003(3) -0.003(3) -0.004(3)
C13 0.029(4) 0.018(3) 0.021(3) -0.005(3) -0.006(3) 0.001(3)
C14 0.028(4) 0.028(4) 0.014(3) 0.000(3) -0.004(3) -0.002(3)

loop_
_atom_type_symbol
_atom_type_description
_atom_type_scat_dispersion_real
_atom_type_scat_dispersion_imag
_atom_type_scat_source
C C 0.0033 0.0016 'International Tables Vol C Tables 4.2.6.8 and 6.1.1.4'
H H 0.0000 0.0000 'International Tables Vol C Tables 4.2.6.8 and 6.1.1.4'
N N 0.0061 0.0033 'International Tables Vol C Tables 4.2.6.8 and 6.1.1.4'
F F 0.0171 0.0103 'International Tables Vol C Tables 4.2.6.8 and 6.1.1.4'
S S 0.1246 0.1234 'International Tables Vol C Tables 4.2.6.8 and 6.1.1.4'
I I -0.4742 1.8119 'International Tables Vol C Tables 4.2.6.8 and 6.1.1.4'

loop_
_geom_angle_atom_site_label_1
_geom_angle_atom_site_label_2
_geom_angle_atom_site_label_3
_geom_angle
_geom_angle_site_symmetry_1
_geom_angle_site_symmetry_3
_geom_angle_publ_flag
C1 I1 C2 23.4(3) . . ?
C1 I1 C3 22.3(3) . 3_666 ?
C2 I1 C3 45.6(2) . 3_666 ?
C1 I1 S1 176.8(2) . . ?
C2 I1 S1 159.51(15) . . ?
C3 I1 S1 154.83(16) 3_666 . ?
C1 I1 N3 94.5(2) . . ?
C2 I1 N3 114.31(17) . . ?
C3 I1 N3 76.13(19) 3_666 . ?
S1 I1 N3 82.32(11) . . ?
C1 I1 N1 127.2(2) . 2_545 ?
C2 I1 N1 125.81(16) . 2_545 ?
C3 I1 N1 120.67(17) 3_666 2_545 ?
S1 I1 N1 53.97(9) . 2_545 ?
N3 I1 N1 106.89(14) . 2_545 ?
C4 I2 C5 23.1(3) . . ?
C4 I2 C6 22.5(3) . 3_565 ?
C5 I2 C6 45.6(2) . 3_565 ?
C4 I2 S1 171.0(2) . . ?
C5 I2 S1 148.24(15) . . ?
C6 I2 S1 165.70(16) 3_565 . ?
C4 I2 N2 130.2(2) . . ?
C5 I2 N2 115.41(18) . . ?
C6 I2 N2 138.89(18) 3_565 . ?
S1 I2 N2 43.11(11) . . ?
C4 I2 N4 119.8(2) . 2 ?
C5 I2 N4 120.22(16) . 2 ?
C6 I2 N4 114.81(17) 3_565 2 ?
S1 I2 N4 64.30(10) . 2 ?
N2 I2 N4 106.04(14) . 2 ?
C7 I3 C8 23.1(3) . . ?
C7 I3 C12 22.6(3) . . ?
C8 I3 C12 45.7(2) . . ?
C7 I3 S2 179.2(2) . . ?
C8 I3 S2 156.86(16) . . ?
C12 I3 S2 157.39(14) . . ?
C7 I3 N3 135.7(2) . . ?
C8 I3 N3 142.69(17) . . ?
C12 I3 N3 121.79(17) . . ?
S2 I3 N3 43.61(11) . . ?
C7 I3 N4 122.4(2) . 2_655 ?
C8 I3 N4 101.98(18) . 2_655 ?
C12 I3 N4 140.79(17) . 2_655 ?
S2 I3 N4 57.16(10) . 2_655 ?
N3 I3 N4 67.12(15) . 2_655 ?
C7 I3 N1 108.5(2) . 2_645 ?
C8 I3 N1 100.60(18) . 2_645 ?
C12 I3 N1 113.50(17) . 2_645 ?
S2 I3 N1 72.24(10) . 2_645 ?
N3 I3 N1 114.68(14) . 2_645 ?
N4 I3 N1 91.02(14) 2_655 2_645 ?
C10 I4 C9 23.2(3) . . ?
C10 I4 C11 22.4(3) . . ?
C9 I4 C11 45.53(19) . . ?
C10 I4 S2 179.6(2) . 4_676 ?
C9 I4 S2 156.48(14) . 4_676 ?
C11 I4 S2 157.98(15) . 4_676 ?
C10 I4 N2 95.7(2) . 4_676 ?
C9 I4 N2 114.20(17) . 4_676 ?
C11 I4 N2 78.37(18) . 4_676 ?
S2 I4 N2 84.45(11) 4_676 4_676 ?
C10 I4 N3 139.6(2) . 4_676 ?
C9 I4 N3 162.35(17) . 4_676 ?
C11 I4 N3 117.54(17) . 4_676 ?
S2 I4 N3 40.70(10) 4_676 4_676 ?
N2 I4 N3 49.80(14) 4_676 4_676 ?
C13 S1 N1 25.8(3) . . ?
C13 S1 N2 25.1(3) . . ?
N1 S1 N2 50.9(2) . . ?
C13 S1 I1 91.3(2) . . ?
N1 S1 I1 96.64(16) . . ?
N2 S1 I1 85.98(16) . . ?
C13 S1 I2 84.6(2) . . ?
N1 S1 I2 94.78(15) . . ?
N2 S1 I2 75.44(15) . . ?
I1 S1 I2 144.33(6) . . ?
C13 S1 N2 112.0(3) . 2 ?
N1 S1 N2 86.24(19) . 2 ?
N2 S1 N2 137.09(19) . 2 ?
I1 S1 N2 102.32(12) . 2 ?
I2 S1 N2 112.08(12) . 2 ?
C13 S1 N1 110.9(3) . 2_545 ?
N1 S1 N1 136.59(18) . 2_545 ?
N2 S1 N1 85.86(19) . 2_545 ?
I1 S1 N1 74.16(12) . 2_545 ?
I2 S1 N1 74.35(12) . 2_545 ?
N2 S1 N1 137.03(17) 2 2_545 ?
C13 S1 N4 131.3(3) . 2 ?
N1 S1 N4 116.35(19) . 2 ?
N2 S1 N4 138.01(19) . 2 ?
I1 S1 N4 135.31(11) . 2 ?
I2 S1 N4 65.47(10) . 2 ?
N2 S1 N4 54.44(15) 2 2 ?
N1 S1 N4 97.42(16) 2_545 2 ?
C14 S2 N4 25.4(3) . . ?
C14 S2 N3 25.5(3) . . ?
N4 S2 N3 50.9(2) . . ?
C14 S2 I4 88.7(2) . 4_575 ?
N4 S2 I4 90.95(15) . 4_575 ?
N3 S2 I4 85.52(15) . 4_575 ?
C14 S2 I3 86.7(2) . . ?
N4 S2 I3 97.34(16) . . ?
N3 S2 I3 77.67(15) . . ?
I4 S2 I3 149.88(6) 4_575 . ?
C14 S2 N3 112.5(3) . 2_645 ?
N4 S2 N3 87.43(19) . 2_645 ?
N3 S2 N3 137.72(19) . 2_645 ?
I4 S2 N3 104.16(12) 4_575 2_645 ?
I3 S2 N3 105.09(12) . 2_645 ?
C14 S2 N4 111.7(3) . 2_655 ?
N4 S2 N4 137.13(18) . 2_655 ?
N3 S2 N4 86.26(19) . 2_655 ?
I4 S2 N4 83.74(12) 4_575 2_655 ?
I3 S2 N4 70.51(11) . 2_655 ?
N3 S2 N4 135.15(17) 2_645 2_655 ?
C3 F2 N4 158.6(5) . 3_666 ?
C13 N1 N2 30.5(4) . . ?
C13 N1 S1 34.2(4) . . ?
N2 N1 S1 64.7(2) . . ?
C13 N1 S1 127.9(5) . 2 ?
N2 N1 S1 158.1(3) . 2 ?
S1 N1 S1 93.7(2) . 2 ?
C13 N1 N3 81.3(4) . . ?
N2 N1 N3 66.6(3) . . ?
S1 N1 N3 100.0(2) . . ?
S1 N1 N3 124.5(2) 2 . ?
C13 N1 I3 159.3(5) . 2_655 ?
N2 N1 I3 129.1(3) . 2_655 ?
S1 N1 I3 165.3(2) . 2_655 ?
S1 N1 I3 72.03(12) 2 2_655 ?
N3 N1 I3 91.49(19) . 2_655 ?
C13 N1 I1 106.2(5) . 2 ?
N2 N1 I1 119.3(3) . 2 ?
S1 N1 I1 87.16(18) . 2 ?
S1 N1 I1 51.87(10) 2 2 ?
N3 N1 I1 172.4(2) . 2 ?
I3 N1 I1 81.06(12) 2_655 2 ?
C13 N1 H1A 120.0 . . ?
N2 N1 H1A 89.5 . . ?
S1 N1 H1A 154.2 . . ?
S1 N1 H1A 112.0 2 . ?
N3 N1 H1A 67.7 . . ?
I3 N1 H1A 40.0 2_655 . ?
I1 N1 H1A 106.7 2 . ?
C13 N1 H1B 120.0 . . ?
N2 N1 H1B 150.5 . . ?
S1 N1 H1B 85.8 . . ?
S1 N1 H1B 9.0 2 . ?
N3 N1 H1B 122.1 . . ?
I3 N1 H1B 80.3 2_655 . ?
I1 N1 H1B 55.5 2 . ?
H1A N1 H1B 120.0 . . ?
C13 N2 N1 30.8(4) . . ?
C13 N2 S1 33.6(4) . . ?
N1 N2 S1 64.5(3) . . ?
C13 N2 N3 88.8(5) . . ?
N1 N2 N3 74.9(3) . . ?
S1 N2 N3 104.3(2) . . ?
C13 N2 S1 127.3(5) . 2_545 ?
N1 N2 S1 157.6(3) . 2_545 ?
S1 N2 S1 94.0(2) . 2_545 ?
N3 N2 S1 106.8(2) . 2_545 ?
C13 N2 N4 123.5(5) . . ?
N1 N2 N4 114.0(3) . . ?
S1 N2 N4 122.3(3) . . ?
N3 N2 N4 39.15(17) . . ?
S1 N2 N4 71.18(17) 2_545 . ?
C13 N2 I2 76.1(4) . . ?
N1 N2 I2 92.8(3) . . ?
S1 N2 I2 61.45(14) . . ?
N3 N2 I2 164.7(2) . . ?
S1 N2 I2 81.13(14) 2_545 . ?
N4 N2 I2 152.1(2) . . ?
C13 N2 I4 116.7(5) . 4_575 ?
N1 N2 I4 85.9(3) . 4_575 ?
S1 N2 I4 150.3(2) . 4_575 ?
N3 N2 I4 67.69(17) . 4_575 ?
S1 N2 I4 115.75(18) 2_545 4_575 ?
N4 N2 I4 70.56(17) . 4_575 ?
I2 N2 I4 121.31(18) . 4_575 ?
C13 N2 H2A 120.0 . . ?
N1 N2 H2A 89.2 . . ?
S1 N2 H2A 153.6 . . ?
N3 N2 H2A 66.4 . . ?
S1 N2 H2A 112.3 2_545 . ?
N4 N2 H2A 67.1 . . ?
I2 N2 H2A 123.4 . . ?
I4 N2 H2A 3.9 4_575 . ?
C13 N2 H2B 120.0 . . ?
N1 N2 H2B 150.8 . . ?
S1 N2 H2B 86.4 . . ?
N3 N2 H2B 114.9 . . ?
S1 N2 H2B 9.9 2_545 . ?
N4 N2 H2B 80.7 . . ?
I2 N2 H2B 71.9 . . ?
I4 N2 H2B 123.2 4_575 . ?
H2A N2 H2B 120.0 . . ?
C14 N3 N4 29.7(4) . . ?
C14 N3 S2 34.5(4) . . ?
N4 N3 S2 64.2(3) . . ?
C14 N3 N2 89.0(4) . . ?
N4 N3 N2 72.4(3) . . ?
S2 N3 N2 106.9(2) . . ?
C14 N3 S2 127.7(5) . 2_655 ?
N4 N3 S2 156.8(4) . 2_655 ?
S2 N3 S2 93.3(2) . 2_655 ?
N2 N3 S2 111.9(2) . 2_655 ?
C14 N3 N1 122.8(5) . . ?
N4 N3 N1 110.9(3) . . ?
S2 N3 N1 123.6(3) . . ?
N2 N3 N1 38.54(17) . . ?
S2 N3 N1 75.96(17) 2_655 . ?
C14 N3 I3 74.2(4) . . ?
N4 N3 I3 92.3(3) . . ?
S2 N3 I3 58.72(14) . . ?
N2 N3 I3 163.2(2) . . ?
S2 N3 I3 79.42(14) 2_655 . ?
N1 N3 I3 155.3(2) . . ?
C14 N3 I1 113.3(5) . . ?
N4 N3 I1 84.2(3) . . ?
S2 N3 I1 147.0(2) . . ?
N2 N3 I1 69.41(17) . . ?
S2 N3 I1 118.93(18) 2_655 . ?
N1 N3 I1 75.05(18) . . ?
I3 N3 I1 116.97(17) . . ?
C14 N3 I4 64.2(4) . 4_575 ?
N4 N3 I4 78.7(2) . 4_575 ?
S2 N3 I4 53.78(13) . 4_575 ?
N2 N3 I4 62.51(16) . 4_575 ?
S2 N3 I4 83.36(15) 2_655 4_575 ?
N1 N3 I4 69.88(16) . 4_575 ?
I3 N3 I4 108.51(17) . 4_575 ?
I1 N3 I4 131.80(18) . 4_575 ?
C14 N3 H3A 120.0 . . ?
N4 N3 H3A 90.3 . . ?
S2 N3 H3A 154.4 . . ?
N2 N3 H3A 60.4 . . ?
S2 N3 H3A 111.9 2_655 . ?
N1 N3 H3A 62.1 . . ?
I3 N3 H3A 128.3 . . ?
I1 N3 H3A 13.0 . . ?
I4 N3 H3A 122.6 4_575 . ?
C14 N3 H3B 120.0 . . ?
N4 N3 H3B 149.7 . . ?
S2 N3 H3B 85.5 . . ?
N2 N3 H3B 120.7 . . ?
S2 N3 H3B 10.2 2_655 . ?
N1 N3 H3B 85.8 . . ?
I3 N3 H3B 69.6 . . ?
I1 N3 H3B 125.4 . . ?
I4 N3 H3B 84.1 4_575 . ?
H3A N3 H3B 120.0 . . ?
C14 N4 N3 30.0(4) . . ?
C14 N4 S2 34.9(4) . . ?
N3 N4 S2 64.9(3) . . ?
C14 N4 F2 95.8(5) . 3_666 ?
N3 N4 F2 80.6(3) . 3_666 ?
S2 N4 F2 113.1(3) . 3_666 ?
C14 N4 N2 85.6(5) . . ?
N3 N4 N2 68.5(3) . . ?
S2 N4 N2 105.1(2) . . ?
F2 N4 N2 112.9(3) 3_666 . ?
C14 N4 S2 126.3(5) . 2_645 ?
N3 N4 S2 154.5(3) . 2_645 ?
S2 N4 S2 92.5(2) . 2_645 ?
F2 N4 S2 99.1(2) 3_666 2_645 ?
N2 N4 S2 132.4(2) . 2_645 ?
C14 N4 I3 114.0(5) . 2_645 ?
N3 N4 I3 132.4(3) . 2_645 ?
S2 N4 I3 87.09(19) . 2_645 ?
F2 N4 I3 147.1(2) 3_666 2_645 ?
N2 N4 I3 84.28(18) . 2_645 ?
S2 N4 I3 52.33(10) 2_645 2_645 ?
C14 N4 S1 140.0(5) . 2_545 ?
N3 N4 S1 117.9(3) . 2_545 ?
S2 N4 S1 146.9(2) . 2_545 ?
F2 N4 S1 99.6(2) 3_666 2_545 ?
N2 N4 S1 54.38(15) . 2_545 ?
S2 N4 S1 87.35(14) 2_645 2_545 ?
I3 N4 S1 66.82(11) 2_645 2_545 ?
C14 N4 I2 154.2(5) . 2_545 ?
N3 N4 I2 129.3(3) . 2_545 ?
S2 N4 I2 156.1(2) . 2_545 ?
F2 N4 I2 59.09(16) 3_666 2_545 ?
N2 N4 I2 98.5(2) . 2_545 ?
S2 N4 I2 68.30(12) 2_645 2_545 ?
I3 N4 I2 91.70(13) 2_645 2_545 ?
S1 N4 I2 50.23(9) 2_545 2_545 ?
C14 N4 H4A 120.0 . . ?
N3 N4 H4A 90.0 . . ?
S2 N4 H4A 154.8 . . ?
F2 N4 H4A 61.0 3_666 . ?
N2 N4 H4A 61.1 . . ?
S2 N4 H4A 112.4 2_645 . ?
I3 N4 H4A 110.6 2_645 . ?
S1 N4 H4A 43.9 2_545 . ?
I2 N4 H4A 45.3 2_545 . ?
C14 N4 H4B 120.0 . . ?
N3 N4 H4B 150.0 . . ?
S2 N4 H4B 85.1 . . ?
F2 N4 H4B 112.6 3_666 . ?
N2 N4 H4B 124.0 . . ?
S2 N4 H4B 13.6 2_645 . ?
I3 N4 H4B 40.6 2_645 . ?
S1 N4 H4B 87.4 2_545 . ?
I2 N4 H4B 78.6 2_545 . ?
H4A N4 H4B 120.0 . . ?
C3 C1 C2 117.2(7) 3_666 . ?
C3 C1 I1 122.5(6) 3_666 . ?
C2 C1 I1 120.2(6) . . ?
F1 C2 C3 118.5(7) . . ?
F1 C2 C1 120.5(7) . . ?
C3 C2 C1 121.0(7) . . ?
F1 C2 I1 84.1(4) . . ?
C3 C2 I1 157.3(6) . . ?
C1 C2 I1 36.5(4) . . ?
F2 C3 C1 120.3(7) . 3_666 ?
F2 C3 C2 117.9(7) . . ?
C1 C3 C2 121.8(8) 3_666 . ?
F2 C3 I1 85.3(4) . 3_666 ?
C1 C3 I1 35.2(4) 3_666 3_666 ?
C2 C3 I1 156.8(6) . 3_666 ?
C6 C4 C5 117.9(7) 3_565 . ?
C6 C4 I2 121.7(6) 3_565 . ?
C5 C4 I2 120.4(6) . . ?
F3 C5 C6 117.9(8) . . ?
F3 C5 C4 120.0(7) . . ?
C6 C5 C4 122.1(7) . . ?
F3 C5 I2 83.4(4) . . ?
C6 C5 I2 158.6(6) . . ?
C4 C5 I2 36.5(4) . . ?
F4 C6 C5 119.2(7) . . ?
F4 C6 C4 120.8(7) . 3_565 ?
C5 C6 C4 120.0(8) . 3_565 ?
F4 C6 I2 85.1(4) . 3_565 ?
C5 C6 I2 155.7(6) . 3_565 ?
C4 C6 I2 35.7(4) 3_565 3_565 ?
C12 C7 C8 117.7(6) . . ?
C12 C7 I3 121.8(5) . . ?
C8 C7 I3 120.5(6) . . ?
F5 C8 C9 118.6(7) . . ?
F5 C8 C7 121.0(7) . . ?
C9 C8 C7 120.4(7) . . ?
F5 C8 I3 84.6(4) . . ?
C9 C8 I3 156.7(6) . . ?
C7 C8 I3 36.4(4) . . ?
F6 C9 C8 118.1(7) . . ?
F6 C9 C10 119.5(6) . . ?
C8 C9 C10 122.4(7) . . ?
F6 C9 I4 83.2(4) . . ?
C8 C9 I4 158.5(6) . . ?
C10 C9 I4 36.4(3) . . ?
C11 C10 C9 117.2(6) . . ?
C11 C10 I4 122.3(5) . . ?
C9 C10 I4 120.4(5) . . ?
F7 C11 C10 120.9(6) . . ?
F7 C11 C12 118.3(7) . . ?
C10 C11 C12 120.7(7) . . ?
F7 C11 I4 85.7(4) . . ?
C10 C11 I4 35.4(3) . . ?
C12 C11 I4 155.6(6) . . ?
F8 C12 C11 118.5(7) . . ?
F8 C12 C7 120.0(6) . . ?
C11 C12 C7 121.5(7) . . ?
F8 C12 I3 84.4(4) . . ?
C11 C12 I3 157.1(5) . . ?
C7 C12 I3 35.6(4) . . ?
N2 C13 N1 118.7(7) . . ?
N2 C13 S1 121.3(6) . . ?
N1 C13 S1 120.0(6) . . ?
N4 C14 N3 120.3(7) . . ?
N4 C14 S2 119.6(6) . . ?
N3 C14 S2 120.0(6) . . ?

loop_
_geom_bond_atom_site_label_1
_geom_bond_atom_site_label_2
_geom_bond_distance
_geom_bond_site_symmetry_2
_geom_bond_publ_flag
I1 C1 2.092(7) . ?
I1 C2 3.042(8) . ?
I1 C3 3.063(8) 3_666 ?
I1 S1 3.3480(19) . ?
I1 N3 3.853(7) . ?
I1 N1 4.095(7) 2_545 ?
I2 C4 2.102(8) . ?
I2 C5 3.047(8) . ?
I2 C6 3.062(8) 3_565 ?
I2 S1 3.4036(19) . ?
I2 N2 3.750(7) . ?
I2 N4 4.029(7) 2 ?
I3 C7 2.095(7) . ?
I3 C8 3.043(8) . ?
I3 C12 3.060(8) . ?
I3 S2 3.2867(19) . ?
I3 N3 3.757(7) . ?
I3 N4 3.914(7) 2_655 ?
I3 N1 3.931(7) 2_645 ?
I4 C10 2.096(6) . ?
I4 C9 3.046(7) . ?
I4 C11 3.063(7) . ?
I4 S2 3.2812(19) 4_676 ?
I4 N2 3.888(7) 4_676 ?
I4 N3 4.055(7) 4_676 ?
S1 C13 1.716(9) . ?
S1 N1 2.643(7) . ?
S1 N2 2.648(7) . ?
S1 N2 3.427(7) 2 ?
S1 N1 3.442(7) 2_545 ?
S1 N4 3.990(7) 2 ?
S2 C14 1.736(8) . ?
S2 N4 2.636(7) . ?
S2 N3 2.652(7) . ?
S2 I4 3.2812(19) 4_575 ?
S2 N3 3.444(7) 2_645 ?
S2 N4 3.489(7) 2_655 ?
F1 C2 1.340(9) . ?
F2 C3 1.336(10) . ?
F2 N4 2.886(8) 3_666 ?
F3 C5 1.352(9) . ?
F4 C6 1.330(10) . ?
F5 C8 1.344(9) . ?
F6 C9 1.347(8) . ?
F7 C11 1.342(9) . ?
F8 C12 1.346(8) . ?
N1 C13 1.328(10) . ?
N1 N2 2.273(9) . ?
N1 S1 3.442(7) 2 ?
N1 N3 3.520(10) . ?
N1 I3 3.931(7) 2_655 ?
N1 I1 4.095(7) 2 ?
N1 H1A 0.8600 . ?
N1 H1B 0.8600 . ?
N2 C13 1.313(10) . ?
N2 N3 3.347(9) . ?
N2 S1 3.427(7) 2_545 ?
N2 N4 3.430(10) . ?
N2 I4 3.888(7) 4_575 ?
N2 H2A 0.8600 . ?
N2 H2B 0.8600 . ?
N3 C14 1.316(10) . ?
N3 N4 2.272(9) . ?
N3 S2 3.444(7) 2_655 ?
N3 I4 4.055(7) 4_575 ?
N3 H3A 0.8600 . ?
N3 H3B 0.8600 . ?
N4 C14 1.303(10) . ?
N4 F2 2.886(8) 3_666 ?
N4 S2 3.489(7) 2_645 ?
N4 I3 3.914(7) 2_645 ?
N4 S1 3.990(7) 2_545 ?
N4 I2 4.029(7) 2_545 ?
N4 H4A 0.8600 . ?
N4 H4B 0.8600 . ?
C1 C3 1.379(11) 3_666 ?
C1 C2 1.395(11) . ?
C2 C3 1.383(10) . ?
C3 C1 1.379(11) 3_666 ?
C3 I1 3.063(8) 3_666 ?
C4 C6 1.380(11) 3_565 ?
C4 C5 1.385(12) . ?
C5 C6 1.380(11) . ?
C6 C4 1.380(11) 3_565 ?
C6 I2 3.062(8) 3_565 ?
C7 C12 1.385(11) . ?
C7 C8 1.386(11) . ?
C8 C9 1.363(10) . ?
C9 C10 1.390(11) . ?
C10 C11 1.379(10) . ?
C11 C12 1.380(10) . ?

loop_
_geom_hbond_atom_site_label_D
_geom_hbond_atom_site_label_H
_geom_hbond_atom_site_label_A
_geom_hbond_distance_DH
_geom_hbond_distance_HA
_geom_hbond_distance_DA
_geom_hbond_angle_DHA
_geom_hbond_site_symmetry_A
N1 H1B S1 0.86 2.60 3.442(7) 168.1 2
N1 H1A I3 0.86 3.32 3.931(7) 130.5 2_655
N2 H2B S1 0.86 2.58 3.427(7) 166.8 2_545
N2 H2A I4 0.86 3.03 3.888(7) 174.9 4_575
N3 H3A I1 0.86 3.02 3.853(7) 163.3 .
N3 H3B S2 0.86 2.60 3.444(7) 166.4 2_655
N4 H4A I2 0.86 3.48 4.029(7) 124.5 2_545
N4 H4B S2 0.86 2.66 3.489(7) 162.0 2_645

loop_
_geom_torsion_atom_site_label_1
_geom_torsion_atom_site_label_2
_geom_torsion_atom_site_label_3
_geom_torsion_atom_site_label_4
_geom_torsion
_geom_torsion_site_symmetry_1
_geom_torsion_site_symmetry_2
_geom_torsion_site_symmetry_3
_geom_torsion_site_symmetry_4
_geom_torsion_publ_flag
C1 I1 S1 C13 1(4) . . . . ?
C2 I1 S1 C13 151.7(5) . . . . ?
C3 I1 S1 C13 -25.1(4) 3_666 . . . ?
N3 I1 S1 C13 6.1(3) . . . . ?
N1 I1 S1 C13 -111.3(3) 2_545 . . . ?
C1 I1 S1 N1 -25(4) . . . . ?
C2 I1 S1 N1 126.4(4) . . . . ?
C3 I1 S1 N1 -50.4(4) 3_666 . . . ?
N3 I1 S1 N1 -19.23(18) . . . . ?
N1 I1 S1 N1 -136.65(18) 2_545 . . . ?
C1 I1 S1 N2 25(4) . . . . ?
C2 I1 S1 N2 176.3(4) . . . . ?
C3 I1 S1 N2 -0.6(4) 3_666 . . . ?
N3 I1 S1 N2 30.60(17) . . . . ?
N1 I1 S1 N2 -86.83(19) 2_545 . . . ?
C1 I1 S1 I2 83(4) . . . . ?
C2 I1 S1 I2 -125.8(4) . . . . ?
C3 I1 S1 I2 57.4(4) 3_666 . . . ?
N3 I1 S1 I2 88.59(14) . . . . ?
N1 I1 S1 I2 -28.84(15) 2_545 . . . ?
C1 I1 S1 N2 -112(4) . . . 2 ?
C2 I1 S1 N2 38.8(4) . . . 2 ?
C3 I1 S1 N2 -138.0(4) 3_666 . . 2 ?
N3 I1 S1 N2 -106.81(16) . . . 2 ?
N1 I1 S1 N2 135.77(17) 2_545 . . 2 ?
C1 I1 S1 N1 112(4) . . . 2_545 ?
C2 I1 S1 N1 -96.9(4) . . . 2_545 ?
C3 I1 S1 N1 86.3(4) 3_666 . . 2_545 ?
N3 I1 S1 N1 117.42(15) . . . 2_545 ?
C1 I1 S1 N4 -164(4) . . . 2 ?
C2 I1 S1 N4 -12.4(4) . . . 2 ?
C3 I1 S1 N4 170.8(4) 3_666 . . 2 ?
N3 I1 S1 N4 -158.08(18) . . . 2 ?
N1 I1 S1 N4 84.50(19) 2_545 . . 2 ?
C4 I2 S1 C13 -21.0(13) . . . . ?
C5 I2 S1 C13 -34.1(4) . . . . ?
C6 I2 S1 C13 129.6(6) 3_565 . . . ?
N2 I2 S1 C13 23.7(3) . . . . ?
N4 I2 S1 C13 -140.6(3) 2 . . . ?
C4 I2 S1 N1 2.7(13) . . . . ?
C5 I2 S1 N1 -10.3(3) . . . . ?
C6 I2 S1 N1 153.3(6) 3_565 . . . ?
N2 I2 S1 N1 47.5(2) . . . . ?
N4 I2 S1 N1 -116.8(2) 2 . . . ?
C4 I2 S1 N2 -44.7(13) . . . . ?
C5 I2 S1 N2 -57.8(3) . . . . ?
C6 I2 S1 N2 105.8(6) 3_565 . . . ?
N4 I2 S1 N2 -164.3(2) 2 . . . ?
C4 I2 S1 I1 -105.6(13) . . . . ?
C5 I2 S1 I1 -118.7(3) . . . . ?
C6 I2 S1 I1 44.9(6) 3_565 . . . ?
N2 I2 S1 I1 -60.92(18) . . . . ?
N4 I2 S1 I1 134.78(16) 2 . . . ?
C4 I2 S1 N2 90.6(13) . . . 2 ?
C5 I2 S1 N2 77.5(3) . . . 2 ?
C6 I2 S1 N2 -118.8(6) 3_565 . . 2 ?
N2 I2 S1 N2 135.3(2) . . . 2 ?
N4 I2 S1 N2 -28.96(17) 2 . . 2 ?
C4 I2 S1 N1 -134.5(13) . . . 2_545 ?
C5 I2 S1 N1 -147.5(3) . . . 2_545 ?
C6 I2 S1 N1 16.1(6) 3_565 . . 2_545 ?
N2 I2 S1 N1 -89.7(2) . . . 2_545 ?
N4 I2 S1 N1 105.98(17) 2 . . 2_545 ?
C4 I2 S1 N4 119.6(13) . . . 2 ?
C5 I2 S1 N4 106.5(3) . . . 2 ?
C6 I2 S1 N4 -89.9(6) 3_565 . . 2 ?
N2 I2 S1 N4 164.3(2) . . . 2 ?
C7 I3 S2 C14 -57(17) . . . . ?
C8 I3 S2 C14 -142.6(4) . . . . ?
C12 I3 S2 C14 33.7(5) . . . . ?
N3 I3 S2 C14 -24.1(3) . . . . ?
N4 I3 S2 C14 -114.4(3) 2_655 . . . ?
N1 I3 S2 C14 142.3(3) 2_645 . . . ?
C7 I3 S2 N4 -80(17) . . . . ?
C8 I3 S2 N4 -165.8(4) . . . . ?
C12 I3 S2 N4 10.5(4) . . . . ?
N3 I3 S2 N4 -47.2(2) . . . . ?
N4 I3 S2 N4 -137.58(19) 2_655 . . . ?
N1 I3 S2 N4 119.18(19) 2_645 . . . ?
C7 I3 S2 N3 -33(17) . . . . ?
C8 I3 S2 N3 -118.6(4) . . . . ?
C12 I3 S2 N3 57.7(4) . . . . ?
N4 I3 S2 N3 -90.38(19) 2_655 . . . ?
N1 I3 S2 N3 166.39(19) 2_645 . . . ?
C7 I3 S2 I4 24(17) . . . 4_575 ?
C8 I3 S2 I4 -61.0(4) . . . 4_575 ?
C12 I3 S2 I4 115.3(4) . . . 4_575 ?
N3 I3 S2 I4 57.58(19) . . . 4_575 ?
N4 I3 S2 I4 -32.80(17) 2_655 . . 4_575 ?
N1 I3 S2 I4 -136.03(17) 2_645 . . 4_575 ?
C7 I3 S2 N3 -170(17) . . . 2_645 ?
C8 I3 S2 N3 104.9(4) . . . 2_645 ?
C12 I3 S2 N3 -78.8(4) . . . 2_645 ?
N3 I3 S2 N3 -136.51(19) . . . 2_645 ?
N4 I3 S2 N3 133.11(17) 2_655 . . 2_645 ?
N1 I3 S2 N3 29.88(16) 2_645 . . 2_645 ?
C7 I3 S2 N4 57(17) . . . 2_655 ?
C8 I3 S2 N4 -28.2(4) . . . 2_655 ?
C12 I3 S2 N4 148.1(4) . . . 2_655 ?
N3 I3 S2 N4 90.38(19) . . . 2_655 ?
N1 I3 S2 N4 -103.23(16) 2_645 . . 2_655 ?
N2 S1 N1 C13 -0.2(6) . . . . ?
I1 S1 N1 C13 79.1(6) . . . . ?
I2 S1 N1 C13 -67.0(6) . . . . ?
N2 S1 N1 C13 -178.9(6) 2 . . . ?
N1 S1 N1 C13 5.2(6) 2_545 . . . ?
N4 S1 N1 C13 -132.0(6) 2 . . . ?
C13 S1 N1 N2 0.2(6) . . . . ?
I1 S1 N1 N2 79.3(2) . . . . ?
I2 S1 N1 N2 -66.8(2) . . . . ?
N2 S1 N1 N2 -178.71(16) 2 . . . ?
N1 S1 N1 N2 5.4(2) 2_545 . . . ?
N4 S1 N1 N2 -131.8(2) 2 . . . ?
C13 S1 N1 S1 176.2(7) . . . 2 ?
N2 S1 N1 S1 176.0(3) . . . 2 ?
I1 S1 N1 S1 -104.74(13) . . . 2 ?
I2 S1 N1 S1 109.12(13) . . . 2 ?
N2 S1 N1 S1 -2.76(16) 2 . . 2 ?
N1 S1 N1 S1 -178.67(17) 2_545 . . 2 ?
N4 S1 N1 S1 44.2(2) 2 . . 2 ?
C13 S1 N1 N3 -57.8(6) . . . . ?
N2 S1 N1 N3 -58.0(3) . . . . ?
I1 S1 N1 N3 21.27(19) . . . . ?
I2 S1 N1 N3 -124.87(17) . . . . ?
N2 S1 N1 N3 123.3(2) 2 . . . ?
N1 S1 N1 N3 -52.66(19) 2_545 . . . ?
N4 S1 N1 N3 170.18(17) 2 . . . ?
C13 S1 N1 I3 161.5(13) . . . 2_655 ?
N2 S1 N1 I3 161.3(11) . . . 2_655 ?
I1 S1 N1 I3 -119.4(9) . . . 2_655 ?
I2 S1 N1 I3 94.4(9) . . . 2_655 ?
N2 S1 N1 I3 -17.5(9) 2 . . 2_655 ?
N1 S1 N1 I3 166.6(9) 2_545 . . 2_655 ?
N4 S1 N1 I3 29.5(10) 2 . . 2_655 ?
C13 S1 N1 I1 124.7(6) . . . 2 ?
N2 S1 N1 I1 124.5(3) . . . 2 ?
I1 S1 N1 I1 -156.22(8) . . . 2 ?
I2 S1 N1 I1 57.64(10) . . . 2 ?
N2 S1 N1 I1 -54.24(14) 2 . . 2 ?
N1 S1 N1 I1 129.85(12) 2_545 . . 2 ?
N4 S1 N1 I1 -7.31(19) 2 . . 2 ?
S1 N1 N2 C13 -0.2(7) . . . . ?
S1 N1 N2 C13 -11.1(10) 2 . . . ?
N3 N1 N2 C13 114.2(8) . . . . ?
I3 N1 N2 C13 -174.2(8) 2_655 . . . ?
I1 N1 N2 C13 -71.0(8) 2 . . . ?
C13 N1 N2 S1 0.2(7) . . . . ?
S1 N1 N2 S1 -10.9(8) 2 . . . ?
N3 N1 N2 S1 114.4(2) . . . . ?
I3 N1 N2 S1 -174.0(4) 2_655 . . . ?
I1 N1 N2 S1 -70.8(3) 2 . . . ?
C13 N1 N2 N3 -114.2(8) . . . . ?
S1 N1 N2 N3 -114.4(2) . . . . ?
S1 N1 N2 N3 -125.3(9) 2 . . . ?
I3 N1 N2 N3 71.6(3) 2_655 . . . ?
I1 N1 N2 N3 174.7(3) 2 . . . ?
C13 N1 N2 S1 -16.9(10) . . . 2_545 ?
S1 N1 N2 S1 -17.1(8) . . . 2_545 ?
S1 N1 N2 S1 -28.0(16) 2 . . 2_545 ?
N3 N1 N2 S1 97.4(9) . . . 2_545 ?
I3 N1 N2 S1 169.0(6) 2_655 . . 2_545 ?
I1 N1 N2 S1 -87.9(9) 2 . . 2_545 ?
C13 N1 N2 N4 -115.6(8) . . . . ?
S1 N1 N2 N4 -115.8(3) . . . . ?
S1 N1 N2 N4 -126.7(8) 2 . . . ?
N3 N1 N2 N4 -1.4(3) . . . . ?
I3 N1 N2 N4 70.2(4) 2_655 . . . ?
I1 N1 N2 N4 173.4(2) 2 . . . ?
C13 N1 N2 I2 56.6(7) . . . . ?
S1 N1 N2 I2 56.36(14) . . . . ?
S1 N1 N2 I2 45.5(9) 2 . . . ?
N3 N1 N2 I2 170.8(2) . . . . ?
I3 N1 N2 I2 -117.6(3) 2_655 . . . ?
I1 N1 N2 I2 -14.5(3) 2 . . . ?
C13 N1 N2 I4 177.8(8) . . . 4_575 ?
S1 N1 N2 I4 177.56(19) . . . 4_575 ?
S1 N1 N2 I4 166.7(8) 2 . . 4_575 ?
N3 N1 N2 I4 -67.99(16) . . . 4_575 ?
I3 N1 N2 I4 3.6(3) 2_655 . . 4_575 ?
I1 N1 N2 I4 106.8(2) 2 . . 4_575 ?
N1 S1 N2 C13 0.2(6) . . . . ?
I1 S1 N2 C13 -101.7(6) . . . . ?
I2 S1 N2 C13 109.0(7) . . . . ?
N2 S1 N2 C13 2.1(6) 2 . . . ?
N1 S1 N2 C13 -176.1(7) 2_545 . . . ?
N4 S1 N2 C13 87.4(7) 2 . . . ?
C13 S1 N2 N1 -0.2(6) . . . . ?
I1 S1 N2 N1 -101.9(2) . . . . ?
I2 S1 N2 N1 108.8(2) . . . . ?
N2 S1 N2 N1 1.9(2) 2 . . . ?
N1 S1 N2 N1 -176.30(16) 2_545 . . . ?
N4 S1 N2 N1 87.2(3) 2 . . . ?
C13 S1 N2 N3 64.9(6) . . . . ?
N1 S1 N2 N3 65.1(3) . . . . ?
I1 S1 N2 N3 -36.83(19) . . . . ?
I2 S1 N2 N3 173.9(2) . . . . ?
N2 S1 N2 N3 67.0(2) 2 . . . ?
N1 S1 N2 N3 -111.2(2) 2_545 . . . ?
N4 S1 N2 N3 152.3(2) 2 . . . ?
C13 S1 N2 S1 173.3(7) . . . 2_545 ?
N1 S1 N2 S1 173.5(3) . . . 2_545 ?
I1 S1 N2 S1 71.63(13) . . . 2_545 ?
I2 S1 N2 S1 -77.65(12) . . . 2_545 ?
N2 S1 N2 S1 175.44(17) 2 . . 2_545 ?
N1 S1 N2 S1 -2.76(16) 2_545 . . 2_545 ?
N4 S1 N2 S1 -99.2(3) 2 . . 2_545 ?
C13 S1 N2 N4 103.1(7) . . . . ?
N1 S1 N2 N4 103.3(4) . . . . ?
I1 S1 N2 N4 1.4(3) . . . . ?
I2 S1 N2 N4 -147.9(3) . . . . ?
N2 S1 N2 N4 105.2(3) 2 . . . ?
N1 S1 N2 N4 -73.0(3) 2_545 . . . ?
N4 S1 N2 N4 -169.5(3) 2 . . . ?
C13 S1 N2 I2 -109.0(7) . . . . ?
N1 S1 N2 I2 -108.8(2) . . . . ?
I1 S1 N2 I2 149.27(7) . . . . ?
N2 S1 N2 I2 -106.92(10) 2 . . . ?
N1 S1 N2 I2 74.89(12) 2_545 . . . ?
N4 S1 N2 I2 -21.6(3) 2 . . . ?
C13 S1 N2 I4 -5.1(6) . . . 4_575 ?
N1 S1 N2 I4 -4.9(4) . . . 4_575 ?
I1 S1 N2 I4 -106.8(5) . . . 4_575 ?
I2 S1 N2 I4 103.9(5) . . . 4_575 ?
N2 S1 N2 I4 -3.0(5) 2 . . 4_575 ?
N1 S1 N2 I4 178.8(5) 2_545 . . 4_575 ?
N4 S1 N2 I4 82.3(5) 2 . . 4_575 ?
C4 I2 N2 C13 139.1(5) . . . . ?
C5 I2 N2 C13 117.8(5) . . . . ?
C6 I2 N2 C13 168.6(5) 3_565 . . . ?
S1 I2 N2 C13 -32.6(4) . . . . ?
N4 I2 N2 C13 -17.9(5) 2 . . . ?
C4 I2 N2 N1 113.0(4) . . . . ?
C5 I2 N2 N1 91.7(3) . . . . ?
C6 I2 N2 N1 142.4(3) 3_565 . . . ?
S1 I2 N2 N1 -58.8(2) . . . . ?
N4 I2 N2 N1 -44.1(3) 2 . . . ?
C4 I2 N2 S1 171.7(3) . . . . ?
C5 I2 N2 S1 150.45(18) . . . . ?
C6 I2 N2 S1 -158.8(2) 3_565 . . . ?
N4 I2 N2 S1 14.70(18) 2 . . . ?
C4 I2 N2 N3 148.8(9) . . . . ?
C5 I2 N2 N3 127.5(9) . . . . ?
C6 I2 N2 N3 178.2(9) 3_565 . . . ?
S1 I2 N2 N3 -23.0(9) . . . . ?
N4 I2 N2 N3 -8.3(10) 2 . . . ?
C4 I2 N2 S1 -88.8(3) . . . 2_545 ?
C5 I2 N2 S1 -110.04(19) . . . 2_545 ?
C6 I2 N2 S1 -59.3(3) 3_565 . . 2_545 ?
S1 I2 N2 S1 99.50(17) . . . 2_545 ?
N4 I2 N2 S1 114.20(14) 2 . . 2_545 ?
C4 I2 N2 N4 -82.4(6) . . . . ?
C5 I2 N2 N4 -103.7(5) . . . . ?
C6 I2 N2 N4 -53.0(6) 3_565 . . . ?
S1 I2 N2 N4 105.8(6) . . . . ?
N4 I2 N2 N4 120.5(5) 2 . . . ?
C4 I2 N2 I4 26.1(4) . . . 4_575 ?
C5 I2 N2 I4 4.8(3) . . . 4_575 ?
C6 I2 N2 I4 55.5(4) 3_565 . . 4_575 ?
S1 I2 N2 I4 -145.7(3) . . . 4_575 ?
N4 I2 N2 I4 -130.98(19) 2 . . 4_575 ?
N4 S2 N3 C14 1.5(6) . . . . ?
I4 S2 N3 C14 96.4(6) 4_575 . . . ?
I3 S2 N3 C14 -108.7(6) . . . . ?
N3 S2 N3 C14 -9.8(6) 2_645 . . . ?
N4 S2 N3 C14 -179.6(6) 2_655 . . . ?
C14 S2 N3 N4 -1.5(6) . . . . ?
I4 S2 N3 N4 94.9(2) 4_575 . . . ?
I3 S2 N3 N4 -110.3(2) . . . . ?
N3 S2 N3 N4 -11.3(2) 2_645 . . . ?
N4 S2 N3 N4 178.89(16) 2_655 . . . ?
C14 S2 N3 N2 -61.6(6) . . . . ?
N4 S2 N3 N2 -60.1(3) . . . . ?
I4 S2 N3 N2 34.8(2) 4_575 . . . ?
I3 S2 N3 N2 -170.4(2) . . . . ?
N3 S2 N3 N2 -71.4(2) 2_645 . . . ?
N4 S2 N3 N2 118.8(2) 2_655 . . . ?
C14 S2 N3 S2 -175.7(7) . . . 2_655 ?
N4 S2 N3 S2 -174.2(3) . . . 2_655 ?
I4 S2 N3 S2 -79.32(12) 4_575 . . 2_655 ?
I3 S2 N3 S2 75.53(12) . . . 2_655 ?
N3 S2 N3 S2 174.49(17) 2_645 . . 2_655 ?
N4 S2 N3 S2 4.68(16) 2_655 . . 2_655 ?
C14 S2 N3 N1 -100.4(7) . . . . ?
N4 S2 N3 N1 -98.9(4) . . . . ?
I4 S2 N3 N1 -4.0(3) 4_575 . . . ?
I3 S2 N3 N1 150.8(3) . . . . ?
N3 S2 N3 N1 -110.2(3) 2_645 . . . ?
N4 S2 N3 N1 80.0(3) 2_655 . . . ?
C14 S2 N3 I3 108.7(6) . . . . ?
N4 S2 N3 I3 110.3(2) . . . . ?
I4 S2 N3 I3 -154.86(7) 4_575 . . . ?
N3 S2 N3 I3 98.96(11) 2_645 . . . ?
N4 S2 N3 I3 -70.85(12) 2_655 . . . ?
C14 S2 N3 I1 16.5(5) . . . . ?
N4 S2 N3 I1 18.0(3) . . . . ?
I4 S2 N3 I1 112.9(4) 4_575 . . . ?
I3 S2 N3 I1 -92.2(4) . . . . ?
N3 S2 N3 I1 6.7(4) 2_645 . . . ?
N4 S2 N3 I1 -163.1(4) 2_655 . . . ?
C14 S2 N3 I4 -96.4(6) . . . 4_575 ?
N4 S2 N3 I4 -94.9(2) . . . 4_575 ?
I3 S2 N3 I4 154.86(7) . . . 4_575 ?
N3 S2 N3 I4 -106.18(10) 2_645 . . 4_575 ?
N4 S2 N3 I4 84.01(12) 2_655 . . 4_575 ?
C13 N2 N3 C14 179.2(7) . . . . ?
N1 N2 N3 C14 -152.9(5) . . . . ?
S1 N2 N3 C14 149.1(5) . . . . ?
S1 N2 N3 C14 50.3(5) 2_545 . . . ?
N4 N2 N3 C14 25.1(4) . . . . ?
I2 N2 N3 C14 169.8(9) . . . . ?
I4 N2 N3 C14 -61.2(4) 4_575 . . . ?
C13 N2 N3 N4 154.1(6) . . . . ?
N1 N2 N3 N4 -178.0(4) . . . . ?
S1 N2 N3 N4 124.0(3) . . . . ?
S1 N2 N3 N4 25.3(3) 2_545 . . . ?
I2 N2 N3 N4 144.8(10) . . . . ?
I4 N2 N3 N4 -86.2(3) 4_575 . . . ?
C13 N2 N3 S2 -150.9(5) . . . . ?
N1 N2 N3 S2 -123.0(3) . . . . ?
S1 N2 N3 S2 179.0(2) . . . . ?
S1 N2 N3 S2 80.3(3) 2_545 . . . ?
N4 N2 N3 S2 55.0(3) . . . . ?
I2 N2 N3 S2 -160.3(9) . . . . ?
I4 N2 N3 S2 -31.26(18) 4_575 . . . ?
C13 N2 N3 S2 -50.1(5) . . . 2_655 ?
N1 N2 N3 S2 -22.3(3) . . . 2_655 ?
S1 N2 N3 S2 -80.2(3) . . . 2_655 ?
S1 N2 N3 S2 -178.98(19) 2_545 . . 2_655 ?
N4 N2 N3 S2 155.7(4) . . . 2_655 ?
I2 N2 N3 S2 -59.5(10) . . . 2_655 ?
I4 N2 N3 S2 69.51(18) 4_575 . . 2_655 ?
C13 N2 N3 N1 -27.9(4) . . . . ?
S1 N2 N3 N1 -58.0(2) . . . . ?
S1 N2 N3 N1 -156.7(4) 2_545 . . . ?
N4 N2 N3 N1 178.0(4) . . . . ?
I2 N2 N3 N1 -37.2(9) . . . . ?
I4 N2 N3 N1 91.8(3) 4_575 . . . ?
C13 N2 N3 I3 179.4(8) . . . . ?
N1 N2 N3 I3 -152.7(8) . . . . ?
S1 N2 N3 I3 149.3(8) . . . . ?
S1 N2 N3 I3 50.6(9) 2_545 . . . ?
N4 N2 N3 I3 25.3(8) . . . . ?
I2 N2 N3 I3 170.0(6) . . . . ?
I4 N2 N3 I3 -61.0(8) 4_575 . . . ?
C13 N2 N3 I1 63.8(5) . . . . ?
N1 N2 N3 I1 91.7(3) . . . . ?
S1 N2 N3 I1 33.71(18) . . . . ?
S1 N2 N3 I1 -65.04(17) 2_545 . . . ?
N4 N2 N3 I1 -90.3(3) . . . . ?
I2 N2 N3 I1 54.4(9) . . . . ?
I4 N2 N3 I1 -176.55(15) 4_575 . . . ?
C13 N2 N3 I4 -119.7(5) . . . 4_575 ?
N1 N2 N3 I4 -91.8(3) . . . 4_575 ?
S1 N2 N3 I4 -149.7(2) . . . 4_575 ?
S1 N2 N3 I4 111.51(19) 2_545 . . 4_575 ?
N4 N2 N3 I4 86.2(3) . . . 4_575 ?
I2 N2 N3 I4 -129.0(10) . . . 4_575 ?
C13 N1 N3 C14 60.6(7) . . . . ?
N2 N1 N3 C14 32.7(6) . . . . ?
S1 N1 N3 C14 89.4(6) . . . . ?
S1 N1 N3 C14 -169.0(6) 2 . . . ?
I3 N1 N3 C14 -99.9(6) 2_655 . . . ?
I1 N1 N3 C14 -110.0(17) 2 . . . ?
C13 N1 N3 N4 29.9(5) . . . . ?
N2 N1 N3 N4 2.0(4) . . . . ?
S1 N1 N3 N4 58.7(4) . . . . ?
S1 N1 N3 N4 160.4(3) 2 . . . ?
I3 N1 N3 N4 -130.5(3) 2_655 . . . ?
I1 N1 N3 N4 -140.6(16) 2 . . . ?
C13 N1 N3 S2 102.1(5) . . . . ?
N2 N1 N3 S2 74.2(4) . . . . ?
S1 N1 N3 S2 130.9(3) . . . . ?
S1 N1 N3 S2 -127.5(3) 2 . . . ?
I3 N1 N3 S2 -58.4(3) 2_655 . . . ?
I1 N1 N3 S2 -68.4(18) 2 . . . ?
C13 N1 N3 N2 27.9(4) . . . . ?
S1 N1 N3 N2 56.7(2) . . . . ?
S1 N1 N3 N2 158.3(4) 2 . . . ?
I3 N1 N3 N2 -132.6(3) 2_655 . . . ?
I1 N1 N3 N2 -142.7(18) 2 . . . ?
C13 N1 N3 S2 -173.4(5) . . . 2_655 ?
N2 N1 N3 S2 158.8(3) . . . 2_655 ?
S1 N1 N3 S2 -144.6(2) . . . 2_655 ?
S1 N1 N3 S2 -42.9(3) 2 . . 2_655 ?
I3 N1 N3 S2 26.17(12) 2_655 . . 2_655 ?
I1 N1 N3 S2 16.1(17) 2 . . 2_655 ?
C13 N1 N3 I3 -170.6(6) . . . . ?
N2 N1 N3 I3 161.5(6) . . . . ?
S1 N1 N3 I3 -141.8(5) . . . . ?
S1 N1 N3 I3 -40.2(7) 2 . . . ?
I3 N1 N3 I3 28.9(6) 2_655 . . . ?
I1 N1 N3 I3 19(2) 2 . . . ?
C13 N1 N3 I1 -47.7(4) . . . . ?
N2 N1 N3 I1 -75.6(3) . . . . ?
S1 N1 N3 I1 -18.91(17) . . . . ?
S1 N1 N3 I1 82.7(2) 2 . . . ?
I3 N1 N3 I1 151.82(14) 2_655 . . . ?
I1 N1 N3 I1 141.7(17) 2 . . . ?
C13 N1 N3 I4 98.7(4) . . . 4_575 ?
N2 N1 N3 I4 70.8(2) . . . 4_575 ?
S1 N1 N3 I4 127.46(19) . . . 4_575 ?
S1 N1 N3 I4 -130.9(2) 2 . . 4_575 ?
I3 N1 N3 I4 -61.81(11) 2_655 . . 4_575 ?
I1 N1 N3 I4 -71.9(17) 2 . . 4_575 ?
C7 I3 N3 C14 -146.7(5) . . . . ?
C8 I3 N3 C14 179.2(4) . . . . ?
C12 I3 N3 C14 -123.6(5) . . . . ?
S2 I3 N3 C14 33.9(4) . . . . ?
N4 I3 N3 C14 99.7(5) 2_655 . . . ?
N1 I3 N3 C14 19.6(5) 2_645 . . . ?
C7 I3 N3 N4 -122.9(4) . . . . ?
C8 I3 N3 N4 -157.0(3) . . . . ?
C12 I3 N3 N4 -99.8(3) . . . . ?
S2 I3 N3 N4 57.7(2) . . . . ?
N4 I3 N3 N4 123.5(3) 2_655 . . . ?
N1 I3 N3 N4 43.4(3) 2_645 . . . ?
C7 I3 N3 S2 179.4(3) . . . . ?
C8 I3 N3 S2 145.3(3) . . . . ?
C12 I3 N3 S2 -157.51(18) . . . . ?
N4 I3 N3 S2 65.78(15) 2_655 . . . ?
N1 I3 N3 S2 -14.28(19) 2_645 . . . ?
C7 I3 N3 N2 -147.0(8) . . . . ?
C8 I3 N3 N2 179.0(8) . . . . ?
C12 I3 N3 N2 -123.8(8) . . . . ?
S2 I3 N3 N2 33.7(8) . . . . ?
N4 I3 N3 N2 99.5(9) 2_655 . . . ?
N1 I3 N3 N2 19.4(9) 2_645 . . . ?
C7 I3 N3 S2 78.9(4) . . . 2_655 ?
C8 I3 N3 S2 44.8(3) . . . 2_655 ?
C12 I3 N3 S2 102.0(2) . . . 2_655 ?
S2 I3 N3 S2 -100.44(17) . . . 2_655 ?
N4 I3 N3 S2 -34.66(13) 2_655 . . 2_655 ?
N1 I3 N3 S2 -114.72(14) 2_645 . . 2_655 ?
C7 I3 N3 N1 76.2(7) . . . . ?
C8 I3 N3 N1 42.1(7) . . . . ?
C12 I3 N3 N1 99.4(6) . . . . ?
S2 I3 N3 N1 -103.1(6) . . . . ?
N4 I3 N3 N1 -37.4(6) 2_655 . . . ?
N1 I3 N3 N1 -117.4(5) 2_645 . . . ?
C7 I3 N3 I1 -38.3(4) . . . . ?
C8 I3 N3 I1 -72.4(3) . . . . ?
C12 I3 N3 I1 -15.2(3) . . . . ?
S2 I3 N3 I1 142.4(3) . . . . ?
N4 I3 N3 I1 -151.9(2) 2_655 . . . ?
N1 I3 N3 I1 128.08(17) 2_645 . . . ?
C7 I3 N3 I4 158.2(3) . . . 4_575 ?
C8 I3 N3 I4 124.1(3) . . . 4_575 ?
C12 I3 N3 I4 -178.70(18) . . . 4_575 ?
S2 I3 N3 I4 -21.19(7) . . . 4_575 ?
N4 I3 N3 I4 44.59(15) 2_655 . . 4_575 ?
N1 I3 N3 I4 -35.5(2) 2_645 . . 4_575 ?
C1 I1 N3 C14 74.8(5) . . . . ?
C2 I1 N3 C14 87.6(5) . . . . ?
C3 I1 N3 C14 62.0(5) 3_666 . . . ?
S1 I1 N3 C14 -104.9(5) . . . . ?
N1 I1 N3 C14 -56.3(5) 2_545 . . . ?
C1 I1 N3 N4 80.9(3) . . . . ?
C2 I1 N3 N4 93.8(3) . . . . ?
C3 I1 N3 N4 68.2(3) 3_666 . . . ?
S1 I1 N3 N4 -98.8(2) . . . . ?
N1 I1 N3 N4 -50.1(3) 2_545 . . . ?
C1 I1 N3 S2 64.7(5) . . . . ?
C2 I1 N3 S2 77.5(5) . . . . ?
C3 I1 N3 S2 51.9(4) 3_666 . . . ?
S1 I1 N3 S2 -115.0(4) . . . . ?
N1 I1 N3 S2 -66.4(4) 2_545 . . . ?
C1 I1 N3 N2 154.3(3) . . . . ?
C2 I1 N3 N2 167.1(2) . . . . ?
C3 I1 N3 N2 141.5(2) 3_666 . . . ?
S1 I1 N3 N2 -25.41(14) . . . . ?
N1 I1 N3 N2 23.19(19) 2_545 . . . ?
C1 I1 N3 S2 -101.3(3) . . . 2_655 ?
C2 I1 N3 S2 -88.5(2) . . . 2_655 ?
C3 I1 N3 S2 -114.1(2) 3_666 . . 2_655 ?
S1 I1 N3 S2 78.97(19) . . . 2_655 ?
N1 I1 N3 S2 127.57(19) 2_545 . . 2_655 ?
C1 I1 N3 N1 -165.6(2) . . . . ?
C2 I1 N3 N1 -152.76(19) . . . . ?
C3 I1 N3 N1 -178.4(2) 3_666 . . . ?
S1 I1 N3 N1 14.73(13) . . . . ?
N1 I1 N3 N1 63.33(10) 2_545 . . . ?
C1 I1 N3 I3 -8.7(3) . . . . ?
C2 I1 N3 I3 4.1(3) . . . . ?
C3 I1 N3 I3 -21.5(2) 3_666 . . . ?
S1 I1 N3 I3 171.60(17) . . . . ?
N1 I1 N3 I3 -139.80(17) 2_545 . . . ?
C1 I1 N3 I4 150.2(3) . . . 4_575 ?
C2 I1 N3 I4 163.0(2) . . . 4_575 ?
C3 I1 N3 I4 137.4(3) 3_666 . . 4_575 ?
S1 I1 N3 I4 -29.5(2) . . . 4_575 ?
N1 I1 N3 I4 19.1(3) 2_545 . . 4_575 ?
S2 N3 N4 C14 1.8(7) . . . . ?
N2 N3 N4 C14 121.3(8) . . . . ?
S2 N3 N4 C14 16.6(10) 2_655 . . . ?
N1 N3 N4 C14 120.0(8) . . . . ?
I3 N3 N4 C14 -51.6(7) . . . . ?
I1 N3 N4 C14 -168.5(8) . . . . ?
I4 N3 N4 C14 56.8(7) 4_575 . . . ?
C14 N3 N4 S2 -1.8(7) . . . . ?
N2 N3 N4 S2 119.5(2) . . . . ?
S2 N3 N4 S2 14.8(8) 2_655 . . . ?
N1 N3 N4 S2 118.2(3) . . . . ?
I3 N3 N4 S2 -53.37(13) . . . . ?
I1 N3 N4 S2 -170.25(19) . . . . ?
I4 N3 N4 S2 55.05(11) 4_575 . . . ?
C14 N3 N4 F2 119.4(8) . . . 3_666 ?
S2 N3 N4 F2 121.2(2) . . . 3_666 ?
N2 N3 N4 F2 -119.3(2) . . . 3_666 ?
S2 N3 N4 F2 136.0(8) 2_655 . . 3_666 ?
N1 N3 N4 F2 -120.6(3) . . . 3_666 ?
I3 N3 N4 F2 67.79(19) . . . 3_666 ?
I1 N3 N4 F2 -49.10(16) . . . 3_666 ?
I4 N3 N4 F2 176.2(2) 4_575 . . 3_666 ?
C14 N3 N4 N2 -121.3(8) . . . . ?
S2 N3 N4 N2 -119.5(2) . . . . ?
S2 N3 N4 N2 -104.7(8) 2_655 . . . ?
N1 N3 N4 N2 -1.3(3) . . . . ?
I3 N3 N4 N2 -172.9(2) . . . . ?
I1 N3 N4 N2 70.21(16) . . . . ?
I4 N3 N4 N2 -64.50(15) 4_575 . . . ?
C14 N3 N4 S2 27.9(10) . . . 2_645 ?
S2 N3 N4 S2 29.6(7) . . . 2_645 ?
N2 N3 N4 S2 149.2(8) . . . 2_645 ?
S2 N3 N4 S2 44.5(14) 2_655 . . 2_645 ?
N1 N3 N4 S2 147.9(6) . . . 2_645 ?
I3 N3 N4 S2 -23.7(8) . . . 2_645 ?
I1 N3 N4 S2 -140.6(7) . . . 2_645 ?
I4 N3 N4 S2 84.7(7) 4_575 . . 2_645 ?
C14 N3 N4 I3 -61.6(8) . . . 2_645 ?
S2 N3 N4 I3 -59.8(4) . . . 2_645 ?
N2 N3 N4 I3 59.7(4) . . . 2_645 ?
S2 N3 N4 I3 -45.0(11) 2_655 . . 2_645 ?
N1 N3 N4 I3 58.4(5) . . . 2_645 ?
I3 N3 N4 I3 -113.2(3) . . . 2_645 ?
I1 N3 N4 I3 129.9(3) . . . 2_645 ?
I4 N3 N4 I3 -4.8(4) 4_575 . . 2_645 ?
C14 N3 N4 S1 -144.7(8) . . . 2_545 ?
S2 N3 N4 S1 -143.0(3) . . . 2_545 ?
N2 N3 N4 S1 -23.4(3) . . . 2_545 ?
S2 N3 N4 S1 -128.1(7) 2_655 . . 2_545 ?
N1 N3 N4 S1 -24.8(4) . . . 2_545 ?
I3 N3 N4 S1 163.7(2) . . . 2_545 ?
I1 N3 N4 S1 46.8(3) . . . 2_545 ?
I4 N3 N4 S1 -87.9(2) 4_575 . . 2_545 ?
C14 N3 N4 I2 155.4(8) . . . 2_545 ?
S2 N3 N4 I2 157.2(4) . . . 2_545 ?
N2 N3 N4 I2 -83.3(3) . . . 2_545 ?
S2 N3 N4 I2 172.0(6) 2_655 . . 2_545 ?
N1 N3 N4 I2 -84.6(4) . . . 2_545 ?
I3 N3 N4 I2 103.8(3) . . . 2_545 ?
I1 N3 N4 I2 -13.1(3) . . . 2_545 ?
I4 N3 N4 I2 -147.8(3) 4_575 . . 2_545 ?
N3 S2 N4 C14 -1.5(6) . . . . ?
I4 S2 N4 C14 -85.0(6) 4_575 . . . ?
I3 S2 N4 C14 66.0(6) . . . . ?
N3 S2 N4 C14 170.9(6) 2_645 . . . ?
N4 S2 N4 C14 -3.2(6) 2_655 . . . ?
C14 S2 N4 N3 1.5(6) . . . . ?
I4 S2 N4 N3 -83.4(2) 4_575 . . . ?
I3 S2 N4 N3 67.5(2) . . . . ?
N3 S2 N4 N3 172.42(15) 2_645 . . . ?
N4 S2 N4 N3 -1.6(2) 2_655 . . . ?
C14 S2 N4 F2 -65.1(6) . . . 3_666 ?
N3 S2 N4 F2 -66.6(3) . . . 3_666 ?
I4 S2 N4 F2 -150.1(2) 4_575 . . 3_666 ?
I3 S2 N4 F2 0.9(3) . . . 3_666 ?
N3 S2 N4 F2 105.8(3) 2_645 . . 3_666 ?
N4 S2 N4 F2 -68.3(3) 2_655 . . 3_666 ?
C14 S2 N4 N2 58.5(6) . . . . ?
N3 S2 N4 N2 56.9(3) . . . . ?
I4 S2 N4 N2 -26.5(2) 4_575 . . . ?
I3 S2 N4 N2 124.46(19) . . . . ?
N3 S2 N4 N2 -130.6(2) 2_645 . . . ?
N4 S2 N4 N2 55.3(2) 2_655 . . . ?
C14 S2 N4 S2 -166.2(7) . . . 2_645 ?
N3 S2 N4 S2 -167.7(3) . . . 2_645 ?
I4 S2 N4 S2 108.84(12) 4_575 . . 2_645 ?
I3 S2 N4 S2 -100.19(13) . . . 2_645 ?
N3 S2 N4 S2 4.70(16) 2_645 . . 2_645 ?
N4 S2 N4 S2 -169.35(17) 2_655 . . 2_645 ?
C14 S2 N4 I3 141.8(6) . . . 2_645 ?
N3 S2 N4 I3 140.2(3) . . . 2_645 ?
I4 S2 N4 I3 56.77(10) 4_575 . . 2_645 ?
I3 S2 N4 I3 -152.26(9) . . . 2_645 ?
N3 S2 N4 I3 -47.37(15) 2_645 . . 2_645 ?
N4 S2 N4 I3 138.59(12) 2_655 . . 2_645 ?
C14 S2 N4 S1 104.8(8) . . . 2_545 ?
N3 S2 N4 S1 103.2(5) . . . 2_545 ?
I4 S2 N4 S1 19.8(4) 4_575 . . 2_545 ?
I3 S2 N4 S1 170.8(4) . . . 2_545 ?
N3 S2 N4 S1 -84.4(4) 2_645 . . 2_545 ?
N4 S2 N4 S1 101.6(4) 2_655 . . 2_545 ?
C14 S2 N4 I2 -130.6(9) . . . 2_545 ?
N3 S2 N4 I2 -132.1(7) . . . 2_545 ?
I4 S2 N4 I2 144.4(6) 4_575 . . 2_545 ?
I3 S2 N4 I2 -64.6(6) . . . 2_545 ?
N3 S2 N4 I2 40.3(6) 2_645 . . 2_545 ?
N4 S2 N4 I2 -133.8(6) 2_655 . . 2_545 ?
C13 N2 N4 C14 -56.9(8) . . . . ?
N1 N2 N4 C14 -23.3(6) . . . . ?
S1 N2 N4 C14 -97.2(5) . . . . ?
N3 N2 N4 C14 -25.4(4) . . . . ?
S1 N2 N4 C14 -179.8(5) 2_545 . . . ?
I2 N2 N4 C14 173.6(6) . . . . ?
I4 N2 N4 C14 52.8(4) 4_575 . . . ?
C13 N2 N4 N3 -31.5(7) . . . . ?
N1 N2 N4 N3 2.1(4) . . . . ?
S1 N2 N4 N3 -71.8(4) . . . . ?
S1 N2 N4 N3 -154.4(3) 2_545 . . . ?
I2 N2 N4 N3 -161.0(5) . . . . ?
I4 N2 N4 N3 78.2(3) 4_575 . . . ?
C13 N2 N4 S2 -86.2(7) . . . . ?
N1 N2 N4 S2 -52.6(4) . . . . ?
S1 N2 N4 S2 -126.5(3) . . . . ?
N3 N2 N4 S2 -54.7(3) . . . . ?
S1 N2 N4 S2 150.9(2) 2_545 . . . ?
I2 N2 N4 S2 144.3(4) . . . . ?
I4 N2 N4 S2 23.54(18) 4_575 . . . ?
C13 N2 N4 F2 37.5(7) . . . 3_666 ?
N1 N2 N4 F2 71.2(4) . . . 3_666 ?
S1 N2 N4 F2 -2.7(4) . . . 3_666 ?
N3 N2 N4 F2 69.0(3) . . . 3_666 ?
S1 N2 N4 F2 -85.4(2) 2_545 . . 3_666 ?
I2 N2 N4 F2 -92.0(5) . . . 3_666 ?
I4 N2 N4 F2 147.3(2) 4_575 . . 3_666 ?
C13 N2 N4 S2 165.8(6) . . . 2_645 ?
N1 N2 N4 S2 -160.5(3) . . . 2_645 ?
S1 N2 N4 S2 125.6(3) . . . 2_645 ?
N3 N2 N4 S2 -162.6(5) . . . 2_645 ?
S1 N2 N4 S2 43.0(3) 2_545 . . 2_645 ?
I2 N2 N4 S2 36.4(7) . . . 2_645 ?
I4 N2 N4 S2 -84.4(3) 4_575 . . 2_645 ?
C13 N2 N4 I3 -171.7(6) . . . 2_645 ?
N1 N2 N4 I3 -138.0(3) . . . 2_645 ?
S1 N2 N4 I3 148.1(3) . . . 2_645 ?
N3 N2 N4 I3 -140.1(3) . . . 2_645 ?
S1 N2 N4 I3 65.48(12) 2_545 . . 2_645 ?
I2 N2 N4 I3 58.9(5) . . . 2_645 ?
I4 N2 N4 I3 -61.89(10) 4_575 . . 2_645 ?
C13 N2 N4 S1 122.9(7) . . . 2_545 ?
N1 N2 N4 S1 156.5(4) . . . 2_545 ?
S1 N2 N4 S1 82.6(3) . . . 2_545 ?
N3 N2 N4 S1 154.4(3) . . . 2_545 ?
I2 N2 N4 S1 -6.6(5) . . . 2_545 ?
I4 N2 N4 S1 -127.37(15) 4_575 . . 2_545 ?
C13 N2 N4 I2 97.5(6) . . . 2_545 ?
N1 N2 N4 I2 131.1(3) . . . 2_545 ?
S1 N2 N4 I2 57.2(3) . . . 2_545 ?
N3 N2 N4 I2 129.0(3) . . . 2_545 ?
S1 N2 N4 I2 -25.38(13) 2_545 . . 2_545 ?
I2 N2 N4 I2 -32.0(6) . . . 2_545 ?
I4 N2 N4 I2 -152.75(16) 4_575 . . 2_545 ?
C2 I1 C1 C3 176.2(11) . . . 3_666 ?
S1 I1 C1 C3 -29(4) . . . 3_666 ?
N3 I1 C1 C3 -34.5(6) . . . 3_666 ?
N1 I1 C1 C3 80.7(7) 2_545 . . 3_666 ?
C3 I1 C1 C2 -176.2(11) 3_666 . . . ?
S1 I1 C1 C2 155(3) . . . . ?
N3 I1 C1 C2 149.3(6) . . . . ?
N1 I1 C1 C2 -95.5(6) 2_545 . . . ?
C3 C1 C2 F1 178.6(7) 3_666 . . . ?
I1 C1 C2 F1 -5.0(10) . . . . ?
C3 C1 C2 C3 -0.4(12) 3_666 . . . ?
I1 C1 C2 C3 176.0(6) . . . . ?
C3 C1 C2 I1 -176.4(10) 3_666 . . . ?
C1 I1 C2 F1 175.7(8) . . . . ?
C3 I1 C2 F1 177.7(5) 3_666 . . . ?
S1 I1 C2 F1 -0.4(7) . . . . ?
N3 I1 C2 F1 141.8(3) . . . . ?
N1 I1 C2 F1 -82.3(4) 2_545 . . . ?
C1 I1 C2 C3 -9.0(12) . . . . ?
C3 I1 C2 C3 -7.0(14) 3_666 . . . ?
S1 I1 C2 C3 174.9(11) . . . . ?
N3 I1 C2 C3 -42.9(14) . . . . ?
N1 I1 C2 C3 93.1(14) 2_545 . . . ?
C3 I1 C2 C1 2.0(6) 3_666 . . . ?
S1 I1 C2 C1 -176.1(5) . . . . ?
N3 I1 C2 C1 -33.9(6) . . . . ?
N1 I1 C2 C1 102.0(6) 2_545 . . . ?
N4 F2 C3 C1 8.1(18) 3_666 . . 3_666 ?
N4 F2 C3 C2 -173.1(10) 3_666 . . . ?
N4 F2 C3 I1 5.0(14) 3_666 . . 3_666 ?
F1 C2 C3 F2 2.5(11) . . . . ?
C1 C2 C3 F2 -178.4(7) . . . . ?
I1 C2 C3 F2 -172.2(10) . . . . ?
F1 C2 C3 C1 -178.6(7) . . . 3_666 ?
C1 C2 C3 C1 0.4(13) . . . 3_666 ?
I1 C2 C3 C1 6.7(19) . . . 3_666 ?
F1 C2 C3 I1 -172.6(10) . . . 3_666 ?
C1 C2 C3 I1 6.5(18) . . . 3_666 ?
I1 C2 C3 I1 13(3) . . . 3_666 ?
C5 I2 C4 C6 179.2(11) . . . 3_565 ?
S1 I2 C4 C6 161.5(9) . . . 3_565 ?
N2 I2 C4 C6 122.5(6) . . . 3_565 ?
N4 I2 C4 C6 -83.1(6) 2 . . 3_565 ?
C6 I2 C4 C5 -179.2(11) 3_565 . . . ?
S1 I2 C4 C5 -17.7(18) . . . . ?
N2 I2 C4 C5 -56.7(7) . . . . ?
N4 I2 C4 C5 97.7(6) 2 . . . ?
C6 C4 C5 F3 179.3(6) 3_565 . . . ?
I2 C4 C5 F3 -1.5(9) . . . . ?
C6 C4 C5 C6 -0.9(12) 3_565 . . . ?
I2 C4 C5 C6 178.4(6) . . . . ?
C6 C4 C5 I2 -179.2(11) 3_565 . . . ?
C4 I2 C5 F3 178.7(8) . . . . ?
C6 I2 C5 F3 179.1(5) 3_565 . . . ?
S1 I2 C5 F3 -6.5(5) . . . . ?
N2 I2 C5 F3 -46.3(4) . . . . ?
N4 I2 C5 F3 82.8(4) 2 . . . ?
C4 I2 C5 C6 -3.7(13) . . . . ?
C6 I2 C5 C6 -3.3(15) 3_565 . . . ?
S1 I2 C5 C6 171.1(13) . . . . ?
N2 I2 C5 C6 131.3(14) . . . . ?
N4 I2 C5 C6 -99.6(14) 2 . . . ?
C6 I2 C5 C4 0.4(6) 3_565 . . . ?
S1 I2 C5 C4 174.8(5) . . . . ?
N2 I2 C5 C4 135.0(6) . . . . ?
N4 I2 C5 C4 -95.9(6) 2 . . . ?
F3 C5 C6 F4 -0.4(10) . . . . ?
C4 C5 C6 F4 179.7(7) . . . . ?
I2 C5 C6 F4 -177.7(10) . . . . ?
F3 C5 C6 C4 -179.3(6) . . . 3_565 ?
C4 C5 C6 C4 0.9(13) . . . 3_565 ?
I2 C5 C6 C4 3.5(19) . . . 3_565 ?
F3 C5 C6 I2 -177.0(9) . . . 3_565 ?
C4 C5 C6 I2 3.1(18) . . . 3_565 ?
I2 C5 C6 I2 6(3) . . . 3_565 ?
C8 I3 C7 C12 -179.8(10) . . . . ?
S2 I3 C7 C12 93(17) . . . . ?
N3 I3 C7 C12 60.2(7) . . . . ?
N4 I3 C7 C12 149.6(5) 2_655 . . . ?
N1 I3 C7 C12 -106.8(6) 2_645 . . . ?
C12 I3 C7 C8 179.8(10) . . . . ?
S2 I3 C7 C8 -87(17) . . . . ?
N3 I3 C7 C8 -120.0(6) . . . . ?
N4 I3 C7 C8 -30.5(7) 2_655 . . . ?
N1 I3 C7 C8 73.0(6) 2_645 . . . ?
C12 C7 C8 F5 -178.0(7) . . . . ?
I3 C7 C8 F5 2.2(10) . . . . ?
C12 C7 C8 C9 1.8(11) . . . . ?
I3 C7 C8 C9 -178.1(5) . . . . ?
C12 C7 C8 I3 179.8(10) . . . . ?
C7 I3 C8 F5 -178.1(8) . . . . ?
C12 I3 C8 F5 -178.2(5) . . . . ?
S2 I3 C8 F5 -0.2(7) . . . . ?
N3 I3 C8 F5 -92.0(5) . . . . ?
N4 I3 C8 F5 -24.1(4) 2_655 . . . ?
N1 I3 C8 F5 69.2(4) 2_645 . . . ?
C7 I3 C8 C9 4.2(12) . . . . ?
C12 I3 C8 C9 4.1(13) . . . . ?
S2 I3 C8 C9 -177.9(11) . . . . ?
N3 I3 C8 C9 90.4(13) . . . . ?
N4 I3 C8 C9 158.2(13) 2_655 . . . ?
N1 I3 C8 C9 -108.5(13) 2_645 . . . ?
C12 I3 C8 C7 -0.1(6) . . . . ?
S2 I3 C8 C7 177.9(5) . . . . ?
N3 I3 C8 C7 86.2(6) . . . . ?
N4 I3 C8 C7 154.0(6) 2_655 . . . ?
N1 I3 C8 C7 -112.7(6) 2_645 . . . ?
F5 C8 C9 F6 -0.3(10) . . . . ?
C7 C8 C9 F6 180.0(7) . . . . ?
I3 C8 C9 F6 177.1(10) . . . . ?
F5 C8 C9 C10 178.8(7) . . . . ?
C7 C8 C9 C10 -1.0(11) . . . . ?
I3 C8 C9 C10 -3.9(18) . . . . ?
F5 C8 C9 I4 -173.4(11) . . . . ?
C7 C8 C9 I4 6.9(19) . . . . ?
I3 C8 C9 I4 4(3) . . . . ?
C10 I4 C9 F6 174.9(8) . . . . ?
C11 I4 C9 F6 176.9(5) . . . . ?
S2 I4 C9 F6 -4.5(7) 4_676 . . . ?
N2 I4 C9 F6 135.5(4) 4_676 . . . ?
N3 I4 C9 F6 158.4(4) 4_676 . . . ?
C10 I4 C9 C8 -11.2(13) . . . . ?
C11 I4 C9 C8 -9.2(14) . . . . ?
S2 I4 C9 C8 169.4(12) 4_676 . . . ?
N2 I4 C9 C8 -50.5(15) 4_676 . . . ?
N3 I4 C9 C8 -27.7(18) 4_676 . . . ?
C11 I4 C9 C10 2.0(6) . . . . ?
S2 I4 C9 C10 -179.4(5) 4_676 . . . ?
N2 I4 C9 C10 -39.3(6) 4_676 . . . ?
N3 I4 C9 C10 -16.5(9) 4_676 . . . ?
F6 C9 C10 C11 177.7(6) . . . . ?
C8 C9 C10 C11 -1.3(11) . . . . ?
I4 C9 C10 C11 -176.4(10) . . . . ?
F6 C9 C10 I4 -5.8(9) . . . . ?
C8 C9 C10 I4 175.2(6) . . . . ?
C9 I4 C10 C11 176.2(11) . . . . ?
S2 I4 C10 C11 -148(31) 4_676 . . . ?
N2 I4 C10 C11 -39.3(6) 4_676 . . . ?
N3 I4 C10 C11 -11.4(8) 4_676 . . . ?
C11 I4 C10 C9 -176.2(11) . . . . ?
S2 I4 C10 C9 35(32) 4_676 . . . ?
N2 I4 C10 C9 144.5(6) 4_676 . . . ?
N3 I4 C10 C9 172.4(4) 4_676 . . . ?
C9 C10 C11 F7 -179.1(7) . . . . ?
I4 C10 C11 F7 4.5(10) . . . . ?
C9 C10 C11 C12 2.7(11) . . . . ?
I4 C10 C11 C12 -173.6(5) . . . . ?
C9 C10 C11 I4 176.4(10) . . . . ?
C10 I4 C11 F7 -176.1(8) . . . . ?
C9 I4 C11 F7 -178.2(5) . . . . ?
S2 I4 C11 F7 3.3(7) 4_676 . . . ?
N2 I4 C11 F7 -36.1(4) 4_676 . . . ?
N3 I4 C11 F7 -4.4(4) 4_676 . . . ?
C9 I4 C11 C10 -2.1(6) . . . . ?
S2 I4 C11 C10 179.4(5) 4_676 . . . ?
N2 I4 C11 C10 140.0(6) 4_676 . . . ?
N3 I4 C11 C10 171.7(6) 4_676 . . . ?
C10 I4 C11 C12 13.4(11) . . . . ?
C9 I4 C11 C12 11.3(12) . . . . ?
S2 I4 C11 C12 -167.2(10) 4_676 . . . ?
N2 I4 C11 C12 153.3(13) 4_676 . . . ?
N3 I4 C11 C12 -174.9(12) 4_676 . . . ?
F7 C11 C12 F8 0.0(10) . . . . ?
C10 C11 C12 F8 178.2(7) . . . . ?
I4 C11 C12 F8 169.2(9) . . . . ?
F7 C11 C12 C7 179.8(7) . . . . ?
C10 C11 C12 C7 -2.0(11) . . . . ?
I4 C11 C12 C7 -11.0(17) . . . . ?
F7 C11 C12 I3 -179.6(10) . . . . ?
C10 C11 C12 I3 -1.3(18) . . . . ?
I4 C11 C12 I3 -10(2) . . . . ?
C8 C7 C12 F8 179.5(6) . . . . ?
I3 C7 C12 F8 -0.7(10) . . . . ?
C8 C7 C12 C11 -0.3(11) . . . . ?
I3 C7 C12 C11 179.5(5) . . . . ?
C8 C7 C12 I3 -179.8(10) . . . . ?
C7 I3 C12 F8 179.4(9) . . . . ?
C8 I3 C12 F8 179.5(5) . . . . ?
S2 I3 C12 F8 1.5(7) . . . . ?
N3 I3 C12 F8 44.9(5) . . . . ?
N4 I3 C12 F8 136.9(3) 2_655 . . . ?
N1 I3 C12 F8 -98.8(4) 2_645 . . . ?
C7 I3 C12 C11 -1.0(12) . . . . ?
C8 I3 C12 C11 -0.9(13) . . . . ?
S2 I3 C12 C11 -178.9(11) . . . . ?
N3 I3 C12 C11 -135.5(13) . . . . ?
N4 I3 C12 C11 -43.5(15) 2_655 . . . ?
N1 I3 C12 C11 80.8(14) 2_645 . . . ?
C8 I3 C12 C7 0.1(6) . . . . ?
S2 I3 C12 C7 -177.9(5) . . . . ?
N3 I3 C12 C7 -134.5(6) . . . . ?
N4 I3 C12 C7 -42.5(7) 2_655 . . . ?
N1 I3 C12 C7 81.8(6) 2_645 . . . ?
S1 N2 C13 N1 -179.6(11) . . . . ?
N3 N2 C13 N1 61.7(7) . . . . ?
S1 N2 C13 N1 172.0(5) 2_545 . . . ?
N4 N2 C13 N1 81.0(8) . . . . ?
I2 N2 C13 N1 -120.8(7) . . . . ?
I4 N2 C13 N1 -2.5(9) 4_575 . . . ?
N1 N2 C13 S1 179.6(11) . . . . ?
N3 N2 C13 S1 -118.7(5) . . . . ?
S1 N2 C13 S1 -8.4(9) 2_545 . . . ?
N4 N2 C13 S1 -99.4(6) . . . . ?
I2 N2 C13 S1 58.8(5) . . . . ?
I4 N2 C13 S1 177.2(3) 4_575 . . . ?
S1 N1 C13 N2 179.6(11) . . . . ?
S1 N1 C13 N2 174.8(5) 2 . . . ?
N3 N1 C13 N2 -57.9(6) . . . . ?
I3 N1 C13 N2 12.9(18) 2_655 . . . ?
I1 N1 C13 N2 120.9(6) 2 . . . ?
N2 N1 C13 S1 -179.6(11) . . . . ?
S1 N1 C13 S1 -4.9(9) 2 . . . ?
N3 N1 C13 S1 122.5(5) . . . . ?
I3 N1 C13 S1 -166.8(10) 2_655 . . . ?
I1 N1 C13 S1 -58.8(6) 2 . . . ?
N1 S1 C13 N2 -179.6(11) . . . . ?
I1 S1 C13 N2 77.7(6) . . . . ?
I2 S1 C13 N2 -66.8(6) . . . . ?
N2 S1 C13 N2 -178.5(5) 2 . . . ?
N1 S1 C13 N2 4.2(7) 2_545 . . . ?
N4 S1 C13 N2 -117.1(6) 2 . . . ?
N2 S1 C13 N1 179.6(11) . . . . ?
I1 S1 C13 N1 -102.7(6) . . . . ?
I2 S1 C13 N1 112.8(6) . . . . ?
N2 S1 C13 N1 1.2(7) 2 . . . ?
N1 S1 C13 N1 -176.2(4) 2_545 . . . ?
N4 S1 C13 N1 62.5(7) 2 . . . ?
S2 N4 C14 N3 177.2(11) . . . . ?
F2 N4 C14 N3 -59.8(7) 3_666 . . . ?
N2 N4 C14 N3 52.9(7) . . . . ?
S2 N4 C14 N3 -165.6(5) 2_645 . . . ?
I3 N4 C14 N3 134.6(6) 2_645 . . . ?
S1 N4 C14 N3 52.6(11) 2_545 . . . ?
I2 N4 C14 N3 -47.8(15) 2_545 . . . ?
N3 N4 C14 S2 -177.2(11) . . . . ?
F2 N4 C14 S2 123.0(5) 3_666 . . . ?
N2 N4 C14 S2 -124.4(5) . . . . ?
S2 N4 C14 S2 17.2(8) 2_645 . . . ?
I3 N4 C14 S2 -42.6(7) 2_645 . . . ?
S1 N4 C14 S2 -124.6(6) 2_545 . . . ?
I2 N4 C14 S2 135.0(9) 2_545 . . . ?
S2 N3 C14 N4 -177.2(11) . . . . ?
N2 N3 C14 N4 -54.5(7) . . . . ?
S2 N3 C14 N4 -171.8(5) 2_655 . . . ?
N1 N3 C14 N4 -74.2(8) . . . . ?
I3 N3 C14 N4 125.5(7) . . . . ?
I1 N3 C14 N4 12.5(8) . . . . ?
I4 N3 C14 N4 -114.3(7) 4_575 . . . ?
N4 N3 C14 S2 177.2(11) . . . . ?
N2 N3 C14 S2 122.7(5) . . . . ?
S2 N3 C14 S2 5.4(9) 2_655 . . . ?
N1 N3 C14 S2 103.0(6) . . . . ?
I3 N3 C14 S2 -57.3(4) . . . . ?
I1 N3 C14 S2 -170.3(3) . . . . ?
I4 N3 C14 S2 63.0(4) 4_575 . . . ?
N3 S2 C14 N4 177.2(10) . . . . ?
I4 S2 C14 N4 94.9(6) 4_575 . . . ?
I3 S2 C14 N4 -114.8(6) . . . . ?
N3 S2 C14 N4 -9.9(7) 2_645 . . . ?
N4 S2 C14 N4 177.7(4) 2_655 . . . ?
N4 S2 C14 N3 -177.2(10) . . . . ?
I4 S2 C14 N3 -82.3(6) 4_575 . . . ?
I3 S2 C14 N3 67.9(6) . . . . ?
N3 S2 C14 N3 172.9(4) 2_645 . . . ?
N4 S2 C14 N3 0.4(7) 2_655 . . . ?
